data_4341530
loop_
_publ_author_name
'Liu, Bo'
'Pan, Shanfei'
'Liu, Bin'
'Chen, Wanzhi'

_publ_section_title
;
 Di-, tri-, and tetranuclear copper(i) complexes of phenanthroline-linked
 dicarbene ligands.
;
_journal_issue 19
_journal_name_full 'Inorganic chemistry'
_journal_page_first 10485
_journal_page_last 10497
_journal_paper_doi 10.1021/ic501544d
_journal_volume 53
_journal_year 2014
_chemical_formula_sum 'C72 H64 Cu3 F18 N12 P3'
_chemical_formula_weight 1722.88
_chemical_name_systematic
; 
 ? 
;
_space_group_IT_number 7
_symmetry_cell_setting monoclinic
_symmetry_space_group_name_Hall 'P -2yc'
_symmetry_space_group_name_H-M 'P 1 c 1'
_atom_sites_solution_hydrogens geom
_atom_sites_solution_primary direct
_atom_sites_solution_secondary difmap
_audit_creation_method SHELXL-97
_cell_angle_alpha 90.00
_cell_angle_beta 91.247(4)
_cell_angle_gamma 90.00
_cell_formula_units_Z 4
_cell_length_a 22.6608(11)
_cell_length_b 13.0400(8)
_cell_length_c 25.3241(15)
_cell_measurement_reflns_used 8511
_cell_measurement_temperature 293(2)
_cell_measurement_theta_max 29.5501
_cell_measurement_theta_min 3.1181
_cell_volume 7481.4(7)
_computing_cell_refinement 'Bruker FRAMBO'
_computing_data_collection 'Bruker FRAMBO'
_computing_data_reduction 'Bruker SAINT'
_computing_molecular_graphics 'Bruker SHELXTL'
_computing_publication_material 'Bruker SHELXTL'
_computing_structure_refinement 'SHELXL-97 (Sheldrick, 1997)'
_computing_structure_solution 'SHELXS-97 (Sheldrick, 1990)'
_diffrn_ambient_temperature 293(2)
_diffrn_measured_fraction_theta_full 0.997
_diffrn_measured_fraction_theta_max 0.997
_diffrn_measurement_device_type 'multiwire proportional'
_diffrn_measurement_method 'phi and omega scans'
_diffrn_radiation_monochromator graphite
_diffrn_radiation_source 'fine-focus sealed tube'
_diffrn_radiation_type MoK\a
_diffrn_radiation_wavelength 0.71073
_diffrn_reflns_av_R_equivalents 0.0372
_diffrn_reflns_av_sigmaI/netI 0.0609
_diffrn_reflns_limit_h_max 22
_diffrn_reflns_limit_h_min -26
_diffrn_reflns_limit_k_max 15
_diffrn_reflns_limit_k_min -12
_diffrn_reflns_limit_l_max 24
_diffrn_reflns_limit_l_min -30
_diffrn_reflns_number 30191
_diffrn_reflns_theta_full 25.01
_diffrn_reflns_theta_max 25.01
_diffrn_reflns_theta_min 3.12
_exptl_absorpt_coefficient_mu 1.005
_exptl_absorpt_correction_T_max 0.7661
_exptl_absorpt_correction_T_min 0.6605
_exptl_absorpt_correction_type multi-scan
_exptl_absorpt_process_details sadabs
_exptl_crystal_colour orange
_exptl_crystal_density_diffrn 1.530
_exptl_crystal_density_method 'not measured'
_exptl_crystal_description block
_exptl_crystal_F_000 3496
_exptl_crystal_size_max 0.45
_exptl_crystal_size_mid 0.32
_exptl_crystal_size_min 0.28
_platon_squeeze_details
;
;
_refine_diff_density_max 2.155
_refine_diff_density_min -0.877
_refine_diff_density_rms 0.136
_refine_ls_abs_structure_details 'Flack H D (1983), Acta Cryst. A39, 876-881'
_refine_ls_abs_structure_Flack 0.00
_refine_ls_extinction_method none
_refine_ls_goodness_of_fit_ref 1.159
_refine_ls_hydrogen_treatment constr
_refine_ls_matrix_type fullcycle
_refine_ls_number_parameters 1969
_refine_ls_number_reflns 20203
_refine_ls_number_restraints 1068
_refine_ls_restrained_S_all 1.189
_refine_ls_R_factor_all 0.1130
_refine_ls_R_factor_gt 0.0963
_refine_ls_shift/su_max 0.080
_refine_ls_shift/su_mean 0.003
_refine_ls_structure_factor_coef Fsqd
_refine_ls_weighting_details 'calc w=1/[\s^2^(Fo^2^)+(0.2000P)^2^+0.0000P] where P=(Fo^2^+2Fc^2^)/3'
_refine_ls_weighting_scheme calc
_refine_ls_wR_factor_gt 0.2704
_refine_ls_wR_factor_ref 0.2872
_reflns_number_gt 16292
_reflns_number_total 20203
_reflns_threshold_expression >2sigma(I)
_cod_data_source_file ic501544d_si_002.cif
_cod_data_source_block 9b
_cod_depositor_comments
;
The following automatic conversions were performed:

'_symmetry_cell_setting' value 'Monoclinic' changed to 'monoclinic'
according to
/usr/data/users/saulius/crontab/automatic-downloads/current/ACS/lib/dictionaries/cif_core.dic
dictionary named 'cif_core.dic' version 2.4.2 from 2011-04-26.

Automatic conversion script
Id: cif_fix_values 2827 2014-09-09 07:05:25Z andrius 
;
_cod_original_sg_symbol_H-M 'Pc   '
_cod_database_code 4341530

loop_
_symmetry_equiv_pos_as_xyz
'x, y, z'
'x, -y, z+1/2'

loop_
_atom_site_label
_atom_site_type_symbol
_atom_site_fract_x
_atom_site_fract_y
_atom_site_fract_z
_atom_site_U_iso_or_equiv
_atom_site_adp_type
_atom_site_occupancy
_atom_site_symmetry_multiplicity
_atom_site_calc_flag
_atom_site_refinement_flags
Cu1 Cu 0.71813(3) 0.65834(6) 0.11838(3) 0.049 Uani 1 1 d .
Cu2 Cu 0.67538(3) 0.84007(5) 0.10520(3) 0.046 Uani 1 1 d .
Cu3 Cu 0.60694(3) 0.69212(5) 0.14787(3) 0.051 Uani 1 1 d .
Cu4 Cu 0.12315(3) 0.26251(5) 0.38140(3) 0.047 Uani 1 1 d .
Cu5 Cu 0.22470(3) 0.31385(6) 0.34961(3) 0.045 Uani 1 1 d .
Cu6 Cu 0.17249(3) 0.14166(5) 0.30920(3) 0.044 Uani 1 1 d .
C1 C 0.7909(4) 1.0011(8) -0.0040(4) 0.081 Uani 1 1 d .
H1A H 0.8233 1.0485 -0.0044 0.122 Uiso 1 1 calc R
H1B H 0.7815 0.9795 -0.0394 0.122 Uiso 1 1 calc R
H1C H 0.8017 0.9426 0.0171 0.122 Uiso 1 1 calc R
C2 C 0.6121(5) 1.2260(8) -0.0296(5) 0.116 Uani 1 1 d .
H2A H 0.6323 1.2411 -0.0616 0.173 Uiso 1 1 calc R
H2B H 0.6020 1.2888 -0.0122 0.173 Uiso 1 1 calc R
H2C H 0.5768 1.1881 -0.0378 0.173 Uiso 1 1 calc R
C3 C 0.6736(4) 1.0907(6) 0.1569(4) 0.092 Uani 1 1 d .
H3A H 0.6444 1.1393 0.1677 0.138 Uiso 1 1 calc R
H3B H 0.7108 1.1071 0.1738 0.138 Uiso 1 1 calc R
H3C H 0.6618 1.0229 0.1670 0.138 Uiso 1 1 calc R
C4 C 0.5765(4) 0.5990(8) -0.0329(4) 0.082 Uani 1 1 d .
H4A H 0.5720 0.6138 -0.0699 0.123 Uiso 1 1 calc R
H4B H 0.5748 0.5262 -0.0275 0.123 Uiso 1 1 calc R
H4C H 0.6140 0.6244 -0.0202 0.123 Uiso 1 1 calc R
C5 C 0.4033(4) 0.8414(8) -0.0287(6) 0.103 Uani 1 1 d .
H5A H 0.4094 0.9064 -0.0116 0.155 Uiso 1 1 calc R
H5B H 0.3630 0.8207 -0.0251 0.155 Uiso 1 1 calc R
H5C H 0.4121 0.8476 -0.0655 0.155 Uiso 1 1 calc R
C6 C 0.4505(4) 0.6292(10) 0.1284(4) 0.112 Uani 1 1 d .
H6A H 0.4091 0.6132 0.1287 0.168 Uiso 1 1 calc R
H6B H 0.4589 0.6830 0.1533 0.168 Uiso 1 1 calc R
H6C H 0.4729 0.5693 0.1379 0.168 Uiso 1 1 calc R
C7 C 0.5383(3) 0.5983(7) 0.2563(3) 0.075 Uani 1 1 d .
H7A H 0.5084 0.6447 0.2681 0.112 Uiso 1 1 calc R
H7B H 0.5260 0.5290 0.2625 0.112 Uiso 1 1 calc R
H7C H 0.5443 0.6082 0.2193 0.112 Uiso 1 1 calc R
C8 C 0.7001(5) 0.4958(9) 0.3877(4) 0.109 Uani 1 1 d .
H8A H 0.7419 0.4929 0.3821 0.164 Uiso 1 1 calc R
H8B H 0.6832 0.4290 0.3820 0.164 Uiso 1 1 calc R
H8C H 0.6932 0.5173 0.4233 0.164 Uiso 1 1 calc R
C9 C 0.7022(5) 0.8406(8) 0.3089(5) 0.117 Uani 1 1 d .
H9A H 0.6843 0.8879 0.3328 0.176 Uiso 1 1 calc R
H9B H 0.6972 0.8653 0.2734 0.176 Uiso 1 1 calc R
H9C H 0.7435 0.8344 0.3175 0.176 Uiso 1 1 calc R
C10 C 0.8566(4) 0.2788(8) 0.1894(4) 0.094 Uani 1 1 d .
H10A H 0.8919 0.2929 0.2098 0.141 Uiso 1 1 calc R
H10B H 0.8616 0.2165 0.1698 0.141 Uiso 1 1 calc R
H10C H 0.8240 0.2715 0.2127 0.141 Uiso 1 1 calc R
C11 C 0.8905(3) 0.6340(6) 0.1129(4) 0.069 Uani 1 1 d .
H11A H 0.8987 0.6572 0.1483 0.103 Uiso 1 1 calc R
H11B H 0.8677 0.6849 0.0942 0.103 Uiso 1 1 calc R
H11C H 0.9270 0.6229 0.0952 0.103 Uiso 1 1 calc R
C12 C 0.7331(4) 0.4019(7) 0.0348(5) 0.099 Uani 1 1 d U
H12A H 0.7344 0.4533 0.0077 0.148 Uiso 1 1 calc R
H12B H 0.6952 0.4034 0.0511 0.148 Uiso 1 1 calc R
H12C H 0.7394 0.3356 0.0195 0.148 Uiso 1 1 calc R
C13 C 0.3860(4) 0.3497(10) 0.3660(5) 0.110 Uani 1 1 d .
H13A H 0.4163 0.3587 0.3927 0.165 Uiso 1 1 calc R
H13B H 0.4034 0.3263 0.3339 0.165 Uiso 1 1 calc R
H13C H 0.3579 0.3000 0.3777 0.165 Uiso 1 1 calc R
C14 C 0.3653(6) 0.7016(11) 0.2751(5) 0.127 Uani 1 1 d .
H14A H 0.3296 0.7351 0.2635 0.190 Uiso 1 1 calc R
H14B H 0.3864 0.6782 0.2450 0.190 Uiso 1 1 calc R
H14C H 0.3894 0.7490 0.2950 0.190 Uiso 1 1 calc R
C15 C 0.2324(4) 0.6078(9) 0.4146(5) 0.100 Uani 1 1 d .
H15A H 0.2453 0.6627 0.4373 0.150 Uiso 1 1 calc R
H15B H 0.2218 0.5496 0.4356 0.150 Uiso 1 1 calc R
H15C H 0.1988 0.6298 0.3938 0.150 Uiso 1 1 calc R
C16 C 0.1771(4) 0.0936(7) 0.1766(4) 0.084 Uani 1 1 d .
H16A H 0.1820 0.0569 0.1441 0.125 Uiso 1 1 calc R
H16B H 0.1465 0.0617 0.1965 0.125 Uiso 1 1 calc R
H16C H 0.2134 0.0925 0.1968 0.125 Uiso 1 1 calc R
C17 C 0.2049(4) 0.4203(13) 0.0724(5) 0.138 Uani 1 1 d .
H17A H 0.1759 0.4487 0.0485 0.207 Uiso 1 1 calc R
H17B H 0.2294 0.3731 0.0538 0.207 Uiso 1 1 calc R
H17C H 0.2289 0.4745 0.0870 0.207 Uiso 1 1 calc R
C18 C 0.0493(4) 0.4047(6) 0.2097(4) 0.074 Uani 1 1 d .
H18A H 0.0123 0.3913 0.1919 0.111 Uiso 1 1 calc R
H18B H 0.0564 0.4773 0.2106 0.111 Uiso 1 1 calc R
H18C H 0.0480 0.3789 0.2452 0.111 Uiso 1 1 calc R
C19 C -0.0488(4) 0.3208(7) 0.3520(4) 0.075 Uani 1 1 d .
H19A H -0.0738 0.2646 0.3416 0.113 Uiso 1 1 calc R
H19B H -0.0152 0.3231 0.3296 0.113 Uiso 1 1 calc R
H19C H -0.0705 0.3839 0.3488 0.113 Uiso 1 1 calc R
C20 C 0.0825(4) 0.4148(8) 0.5059(4) 0.092 Uani 1 1 d .
H20A H 0.1141 0.4194 0.4813 0.138 Uiso 1 1 calc R
H20B H 0.0969 0.3838 0.5381 0.138 Uiso 1 1 calc R
H20C H 0.0679 0.4823 0.5133 0.138 Uiso 1 1 calc R
C21 C -0.0745(4) 0.1540(7) 0.5292(4) 0.099 Uani 1 1 d .
H21A H -0.0651 0.0843 0.5205 0.148 Uiso 1 1 calc R
H21B H -0.1163 0.1644 0.5251 0.148 Uiso 1 1 calc R
H21C H -0.0626 0.1677 0.5651 0.148 Uiso 1 1 calc R
C22 C 0.2745(4) -0.0153(7) 0.4744(4) 0.077 Uani 1 1 d .
H22A H 0.3114 -0.0415 0.4624 0.115 Uiso 1 1 calc R
H22B H 0.2708 -0.0301 0.5114 0.115 Uiso 1 1 calc R
H22C H 0.2731 0.0575 0.4690 0.115 Uiso 1 1 calc R
C23 C 0.1727(5) -0.1123(6) 0.2981(4) 0.095 Uani 1 1 d .
H23A H 0.1862 -0.0472 0.2854 0.143 Uiso 1 1 calc R
H23B H 0.1330 -0.1241 0.2854 0.143 Uiso 1 1 calc R
H23C H 0.1979 -0.1657 0.2855 0.143 Uiso 1 1 calc R
C24 C 0.0960(5) -0.2463(10) 0.4730(6) 0.113 Uani 1 1 d U
H24A H 0.0595 -0.2103 0.4779 0.170 Uiso 1 1 calc R
H24B H 0.1130 -0.2641 0.5069 0.170 Uiso 1 1 calc R
H24C H 0.0885 -0.3076 0.4530 0.170 Uiso 1 1 calc R
C25 C 0.7377(3) 1.0530(5) 0.0194(3) 0.058 Uani 1 1 d .
C26 C 0.7017(4) 1.1155(6) -0.0110(4) 0.078 Uani 1 1 d .
H26 H 0.7112 1.1272 -0.0460 0.093 Uiso 1 1 calc R
C27 C 0.6535(5) 1.1599(7) 0.0081(5) 0.095 Uani 1 1 d .
C28 C 0.6418(4) 1.1485(6) 0.0632(5) 0.089 Uani 1 1 d .
H28 H 0.6081 1.1772 0.0774 0.107 Uiso 1 1 calc R
C29 C 0.6801(3) 1.0957(5) 0.0942(3) 0.063 Uani 1 1 d .
C30 C 0.7269(3) 1.0474(5) 0.0714(3) 0.056 Uani 1 1 d .
C31 C 0.7496(3) 0.8970(4) 0.1283(3) 0.044 Uani 1 1 d .
C32 C 0.8248(3) 1.0131(5) 0.1227(3) 0.056 Uani 1 1 d .
H32 H 0.8457 1.0717 0.1137 0.068 Uiso 1 1 calc R
C33 C 0.8431(3) 0.9409(6) 0.1519(3) 0.064 Uani 1 1 d .
H33 H 0.8811 0.9352 0.1662 0.077 Uiso 1 1 calc R
C34 C 0.8017(3) 0.7857(5) 0.1970(3) 0.048 Uani 1 1 d .
C35 C 0.8417(3) 0.7934(6) 0.2382(3) 0.062 Uani 1 1 d .
H35 H 0.8614 0.8546 0.2456 0.074 Uiso 1 1 calc R
C36 C 0.8517(3) 0.7054(7) 0.2687(3) 0.072 Uani 1 1 d .
H36 H 0.8812 0.7045 0.2948 0.086 Uiso 1 1 calc R
C37 C 0.8186(3) 0.6235(6) 0.2599(3) 0.058 Uani 1 1 d .
C38 C 0.8276(4) 0.5309(7) 0.2915(4) 0.080 Uani 1 1 d .
H38 H 0.8571 0.5277 0.3175 0.096 Uiso 1 1 calc R
C39 C 0.7906(3) 0.4477(6) 0.2813(3) 0.066 Uani 1 1 d .
H39 H 0.7964 0.3875 0.3004 0.079 Uiso 1 1 calc R
C40 C 0.7448(3) 0.4520(5) 0.2432(3) 0.057 Uani 1 1 d .
C41 C 0.7043(4) 0.3724(6) 0.2344(4) 0.082 Uani 1 1 d .
H41 H 0.7065 0.3138 0.2553 0.098 Uiso 1 1 calc R
C42 C 0.6625(3) 0.3793(5) 0.1962(3) 0.061 Uani 1 1 d .
H42 H 0.6358 0.3261 0.1904 0.073 Uiso 1 1 calc R
C43 C 0.6599(3) 0.4668(4) 0.1660(3) 0.049 Uani 1 1 d .
C44 C 0.7373(3) 0.5363(5) 0.2108(3) 0.051 Uani 1 1 d .
C45 C 0.7748(3) 0.6249(5) 0.2213(2) 0.044 Uani 1 1 d .
C46 C 0.5936(2) 0.5713(4) 0.1110(2) 0.039 Uani 1 1 d .
C47 C 0.5868(4) 0.4006(7) 0.0971(4) 0.081 Uani 1 1 d .
H47 H 0.5955 0.3310 0.0995 0.098 Uiso 1 1 calc R
C48 C 0.5474(4) 0.4412(7) 0.0665(5) 0.095 Uani 1 1 d .
H48 H 0.5214 0.4054 0.0444 0.114 Uiso 1 1 calc R
C49 C 0.5146(3) 0.6248(6) 0.0485(3) 0.053 Uani 1 1 d .
C50 C 0.5279(3) 0.6498(6) -0.0034(3) 0.062 Uani 1 1 d .
C51 C 0.4889(3) 0.7240(7) -0.0277(4) 0.080 Uani 1 1 d .
H51 H 0.4967 0.7450 -0.0620 0.096 Uiso 1 1 calc R
C52 C 0.4423(3) 0.7645(7) -0.0042(4) 0.074 Uani 1 1 d .
C53 C 0.4326(3) 0.7323(6) 0.0489(4) 0.070 Uani 1 1 d .
H53 H 0.4011 0.7606 0.0667 0.085 Uiso 1 1 calc R
C54 C 0.4667(3) 0.6635(7) 0.0743(4) 0.074 Uani 1 1 d .
C55 C 0.6718(3) 0.5717(8) 0.3495(3) 0.073 Uani 1 1 d .
C56 C 0.6235(3) 0.5471(6) 0.3216(3) 0.063 Uani 1 1 d .
H56 H 0.6072 0.4821 0.3248 0.075 Uiso 1 1 calc R
C57 C 0.5970(3) 0.6194(5) 0.2874(3) 0.050 Uani 1 1 d .
C58 C 0.6236(3) 0.7134(6) 0.2848(3) 0.057 Uani 1 1 d .
C59 C 0.6739(3) 0.7399(6) 0.3136(3) 0.068 Uani 1 1 d .
C60 C 0.6984(4) 0.6606(6) 0.3467(4) 0.072 Uani 1 1 d .
H60 H 0.7330 0.6723 0.3661 0.087 Uiso 1 1 calc R
C61 C 0.5953(3) 0.7987(5) 0.1976(3) 0.055 Uani 1 1 d .
C62 C 0.5685(4) 0.8763(8) 0.2736(4) 0.092 Uani 1 1 d .
H62 H 0.5635 0.8892 0.3093 0.110 Uiso 1 1 calc R
C63 C 0.5491(4) 0.9349(7) 0.2343(3) 0.082 Uani 1 1 d U
H63 H 0.5297 0.9976 0.2367 0.098 Uiso 1 1 calc R
C64 C 0.5515(3) 0.9165(5) 0.1337(3) 0.059 Uani 1 1 d .
C65 C 0.5012(3) 0.9744(6) 0.1240(3) 0.069 Uani 1 1 d .
H65 H 0.4757 0.9912 0.1509 0.083 Uiso 1 1 calc R
C66 C 0.4909(3) 1.0051(6) 0.0747(5) 0.089 Uani 1 1 d .
H66 H 0.4598 1.0497 0.0674 0.107 Uiso 1 1 calc R
C67 C 0.5267(3) 0.9706(6) 0.0328(3) 0.062 Uani 1 1 d .
C68 C 0.5186(3) 0.9996(7) -0.0221(4) 0.072 Uani 1 1 d .
H68 H 0.4869 1.0411 -0.0320 0.087 Uiso 1 1 calc R
C69 C 0.5556(3) 0.9679(6) -0.0583(4) 0.073 Uani 1 1 d .
H69 H 0.5498 0.9879 -0.0933 0.088 Uiso 1 1 calc R
C70 C 0.6031(3) 0.9048(5) -0.0448(3) 0.057 Uani 1 1 d .
C71 C 0.6438(3) 0.8620(6) -0.0832(3) 0.065 Uani 1 1 d .
H71 H 0.6378 0.8769 -0.1188 0.078 Uiso 1 1 calc R
C72 C 0.6883(3) 0.8033(6) -0.0690(3) 0.054 Uani 1 1 d .
H72 H 0.7136 0.7765 -0.0939 0.065 Uiso 1 1 calc R
C73 C 0.6972(2) 0.7812(4) -0.0125(2) 0.041 Uani 1 1 d .
C74 C 0.6170(2) 0.8766(4) 0.0086(3) 0.039 Uani 1 1 d .
C75 C 0.5763(2) 0.9115(4) 0.0472(3) 0.047 Uani 1 1 d .
C76 C 0.7472(2) 0.6571(4) 0.0481(3) 0.041 Uani 1 1 d .
C77 C 0.7880(3) 0.6854(6) -0.0319(3) 0.052 Uani 1 1 d .
H77 H 0.7951 0.7145 -0.0646 0.062 Uiso 1 1 calc R
C78 C 0.8201(3) 0.6096(6) -0.0081(3) 0.061 Uani 1 1 d .
H78 H 0.8532 0.5764 -0.0208 0.073 Uiso 1 1 calc R
C79 C 0.8100(3) 0.5146(5) 0.0772(3) 0.050 Uani 1 1 d .
C80 C 0.7799(3) 0.4227(5) 0.0753(3) 0.052 Uani 1 1 d U
C81 C 0.7982(3) 0.3484(5) 0.1136(4) 0.068 Uani 1 1 d .
H81 H 0.7794 0.2850 0.1143 0.082 Uiso 1 1 calc R
C82 C 0.8441(3) 0.3696(7) 0.1502(3) 0.073 Uani 1 1 d .
C83 C 0.8703(3) 0.4559(7) 0.1490(3) 0.062 Uani 1 1 d .
H83 H 0.9013 0.4666 0.1730 0.075 Uiso 1 1 calc R
C84 C 0.8560(3) 0.5343(6) 0.1146(3) 0.054 Uani 1 1 d .
C85 C 0.3539(3) 0.4549(7) 0.3556(3) 0.062 Uani 1 1 d .
C86 C 0.3758(3) 0.5177(9) 0.3166(4) 0.087 Uani 1 1 d .
H86 H 0.4070 0.4968 0.2959 0.105 Uiso 1 1 calc R
C87 C 0.3502(4) 0.6106(9) 0.3097(4) 0.101 Uani 1 1 d .
C88 C 0.3033(4) 0.6409(7) 0.3414(5) 0.091 Uani 1 1 d .
H88 H 0.2867 0.7056 0.3366 0.109 Uiso 1 1 calc R
C89 C 0.2818(3) 0.5784(5) 0.3784(3) 0.061 Uani 1 1 d .
C90 C 0.3101(2) 0.4826(5) 0.3855(2) 0.043 Uani 1 1 d .
C91 C 0.2475(3) 0.3422(4) 0.4215(3) 0.049 Uani 1 1 d .
C92 C 0.3071(3) 0.4294(7) 0.4816(3) 0.071 Uani 1 1 d .
H92 H 0.3351 0.4752 0.4951 0.085 Uiso 1 1 calc R
C93 C 0.2767(3) 0.3632(6) 0.5084(3) 0.065 Uani 1 1 d .
H93 H 0.2781 0.3539 0.5448 0.078 Uiso 1 1 calc R
C94 C 0.1974(2) 0.2320(5) 0.4879(2) 0.045 Uani 1 1 d .
C95 C 0.2014(4) 0.2029(6) 0.5410(3) 0.069 Uani 1 1 d .
H95 H 0.2300 0.2300 0.5639 0.082 Uiso 1 1 calc R
C96 C 0.1594(5) 0.1294(7) 0.5582(4) 0.091 Uani 1 1 d .
H96 H 0.1603 0.1062 0.5929 0.109 Uiso 1 1 calc R
C97 C 0.1173(2) 0.0930(4) 0.52265(18) 0.066 Uani 1 1 d D
C99 C 0.0349(2) -0.0139(5) 0.50311(18) 0.073 Uani 1 1 d D
H99A H 0.0060 -0.0593 0.5140 0.088 Uiso 1 1 calc R
C100 C 0.0361(2) 0.0155(4) 0.4512(2) 0.070 Uani 1 1 d D
C101 C -0.0018(3) -0.0261(6) 0.4104(3) 0.067 Uani 1 1 d .
H101 H -0.0293 -0.0758 0.4194 0.081 Uiso 1 1 calc R
C102 C 0.0009(3) 0.0042(5) 0.3599(4) 0.066 Uani 1 1 d .
H102 H -0.0237 -0.0241 0.3340 0.079 Uiso 1 1 calc R
C103 C 0.0441(3) 0.0832(5) 0.3470(3) 0.054 Uani 1 1 d .
C104 C 0.07597(19) 0.0868(4) 0.43493(19) 0.049 Uani 1 1 d D
C105 C 0.1171(2) 0.1273(4) 0.47123(17) 0.047 Uani 1 1 d D
C106 C 0.0972(2) 0.1644(5) 0.2760(3) 0.048 Uani 1 1 d .
C107 C 0.0022(3) 0.1230(7) 0.2588(3) 0.067 Uani 1 1 d .
H107 H -0.0353 0.0952 0.2625 0.081 Uiso 1 1 calc R
C108 C 0.0205(3) 0.1688(7) 0.2181(4) 0.071 Uani 1 1 d .
H108 H -0.0016 0.1823 0.1875 0.085 Uiso 1 1 calc R
C109 C 0.1142(3) 0.2506(5) 0.1917(3) 0.054 Uani 1 1 d .
C110 C 0.1598(3) 0.2055(6) 0.1643(3) 0.066 Uani 1 1 d .
C111 C 0.1888(3) 0.2651(9) 0.1272(3) 0.085 Uani 1 1 d .
H111 H 0.2196 0.2352 0.1091 0.102 Uiso 1 1 calc R
C112 C 0.1748(4) 0.3652(10) 0.1160(4) 0.089 Uani 1 1 d U
C113 C 0.1295(3) 0.4094(8) 0.1436(3) 0.070 Uani 1 1 d U
H113 H 0.1201 0.4777 0.1371 0.084 Uiso 1 1 calc R
C114 C 0.0964(3) 0.3543(6) 0.1819(3) 0.054 Uani 1 1 d .
C115 C -0.0597(3) 0.2401(6) 0.4400(4) 0.069 Uani 1 1 d .
H115 H -0.0922 0.2050 0.4261 0.083 Uiso 1 1 calc R
C116 C -0.0425(3) 0.2256(6) 0.4928(4) 0.073 Uani 1 1 d .
C117 C 0.0032(3) 0.2853(6) 0.5139(3) 0.063 Uani 1 1 d .
H117 H 0.0122 0.2793 0.5498 0.076 Uiso 1 1 calc R
C118 C 0.0363(3) 0.3542(6) 0.4838(3) 0.058 Uani 1 1 d .
C119 C 0.0187(2) 0.3608(5) 0.4302(3) 0.051 Uani 1 1 d .
C120 C -0.0284(3) 0.3067(6) 0.4082(3) 0.060 Uani 1 1 d .
C121 C 0.0969(3) 0.4017(4) 0.3677(3) 0.043 Uani 1 1 d .
C122 C 0.0319(3) 0.5301(5) 0.3864(4) 0.077 Uani 1 1 d .
H122 H -0.0002 0.5656 0.3995 0.093 Uiso 1 1 calc R
C123 C 0.0723(3) 0.5629(6) 0.3534(4) 0.072 Uani 1 1 d .
H123 H 0.0750 0.6302 0.3415 0.086 Uiso 1 1 calc R
C124 C 0.1546(3) 0.4974(4) 0.3015(2) 0.043 Uani 1 1 d .
C125 C 0.1525(3) 0.5892(6) 0.2688(3) 0.060 Uani 1 1 d .
H125 H 0.1226 0.6376 0.2721 0.072 Uiso 1 1 calc R
C126 C 0.1970(4) 0.6016(6) 0.2322(4) 0.076 Uani 1 1 d .
H126 H 0.2002 0.6624 0.2133 0.092 Uiso 1 1 calc R
C127 C 0.2371(3) 0.5213(6) 0.2245(3) 0.058 Uani 1 1 d .
C128 C 0.2809(3) 0.5268(6) 0.1857(3) 0.065 Uani 1 1 d .
H128 H 0.2847 0.5858 0.1654 0.078 Uiso 1 1 calc R
C129 C 0.3167(4) 0.4473(8) 0.1783(3) 0.080 Uani 1 1 d .
H129 H 0.3438 0.4506 0.1513 0.096 Uiso 1 1 calc R
C130 C 0.3150(3) 0.3593(7) 0.2097(4) 0.069 Uani 1 1 d .
C131 C 0.3523(3) 0.2731(8) 0.2037(3) 0.074 Uani 1 1 d .
H131 H 0.3804 0.2738 0.1775 0.088 Uiso 1 1 calc R
C132 C 0.3481(3) 0.1942(7) 0.2336(3) 0.066 Uani 1 1 d .
H132 H 0.3719 0.1372 0.2283 0.079 Uiso 1 1 calc R
C133 C 0.3056(3) 0.1946(5) 0.2759(3) 0.050 Uani 1 1 d .
C134 C 0.2755(3) 0.3539(4) 0.2502(2) 0.045 Uani 1 1 d .
C135 C 0.2328(3) 0.4375(6) 0.2578(3) 0.054 Uani 1 1 d .
C136 C 0.2499(2) 0.0857(4) 0.3320(3) 0.045 Uani 1 1 d .
C137 C 0.3456(3) 0.0418(6) 0.3264(3) 0.061 Uani 1 1 d .
H137 H 0.3851 0.0434 0.3173 0.073 Uiso 1 1 calc R
C138 C 0.3217(3) -0.0218(6) 0.3557(3) 0.061 Uani 1 1 d .
H138 H 0.3414 -0.0765 0.3717 0.073 Uiso 1 1 calc R
C139 C 0.2186(2) -0.0577(5) 0.3887(3) 0.051 Uani 1 1 d .
C140 C 0.2242(3) -0.0658(5) 0.4437(3) 0.057 Uani 1 1 d .
C141 C 0.1858(4) -0.1271(7) 0.4711(4) 0.078 Uani 1 1 d .
H141 H 0.1908 -0.1353 0.5074 0.094 Uiso 1 1 calc R
C142 C 0.1384(3) -0.1781(5) 0.4436(4) 0.078 Uani 1 1 d U
C143 C 0.1364(4) -0.1692(6) 0.3892(4) 0.077 Uani 1 1 d U
H143 H 0.1072 -0.2048 0.3705 0.093 Uiso 1 1 calc R
C144 C 0.1742(3) -0.1121(6) 0.3620(3) 0.068 Uani 1 1 d U
F1 F 0.94623(13) 0.7348(3) 0.45660(15) 0.174 Uani 1 1 d DU
F2 F 0.82795(14) 0.6520(3) 0.41576(16) 0.194 Uani 1 1 d DU
F3 F 0.86899(19) 0.8016(2) 0.41783(17) 0.218 Uani 1 1 d DU
F4 F 0.90488(19) 0.5858(3) 0.45444(16) 0.204 Uani 1 1 d DU
F5 F 0.86003(18) 0.7130(4) 0.49035(13) 0.186 Uani 1 1 d DU
F6 F 0.91382(18) 0.6730(4) 0.38227(13) 0.200 Uani 1 1 d DU
F7 F 0.77083(16) 0.1172(3) 0.27003(13) 0.216 Uani 1 1 d DU
F8 F 0.84592(16) 0.0820(3) 0.37008(13) 0.210 Uani 1 1 d DU
F9 F 0.75433(14) 0.0573(3) 0.34863(15) 0.144 Uani 1 1 d DU
F10 F 0.86232(13) 0.1406(3) 0.29230(15) 0.144 Uani 1 1 d DU
F11 F 0.79360(19) 0.2075(3) 0.33903(17) 0.183 Uani 1 1 d DU
F12 F 0.82261(19) -0.0094(3) 0.30133(17) 0.208 Uani 1 1 d DU
F13 F 0.56304(17) 0.2100(3) 0.23278(12) 0.207 Uani 1 1 d DU
F14 F 0.50296(17) 0.2247(3) 0.33991(13) 0.227 Uani 1 1 d DU
F15 F 0.58488(15) 0.2813(3) 0.30806(17) 0.234 Uani 1 1 d DU
F16 F 0.48114(15) 0.1536(3) 0.26434(17) 0.189 Uani 1 1 d DU
F17 F 0.50067(18) 0.3162(3) 0.26831(17) 0.178 Uani 1 1 d DU
F18 F 0.56411(17) 0.1183(3) 0.30495(16) 0.137 Uani 1 1 d DU
F23 F 0.32853(13) 0.3131(3) 0.04513(16) 0.234 Uani 1 1 d DU
F24 F 0.45376(13) 0.2546(3) 0.01699(16) 0.184 Uani 1 1 d DU
F22 F 0.39897(19) 0.3848(2) 0.00222(15) 0.208 Uani 1 1 d DU
F26 F 0.30031(18) 0.7822(2) 0.14381(16) 0.183 Uani 1 1 d DU
F27 F 0.38058(14) 0.8585(3) 0.17584(16) 0.167 Uani 1 1 d DU
F28 F 0.25867(15) 0.9346(3) 0.13040(16) 0.228 Uani 1 1 d DU
F29 F 0.34546(19) 0.8996(3) 0.09627(13) 0.206 Uani 1 1 d DU
F31 F -0.03042(14) 0.8480(3) 0.21482(16) 0.202 Uani 1 1 d DU
F32 F 0.09281(14) 0.7517(3) 0.18589(17) 0.203 Uani 1 1 d DU
F33 F 0.00136(18) 0.6904(3) 0.19613(17) 0.237 Uani 1 1 d DU
F34 F 0.06049(18) 0.9086(2) 0.20489(17) 0.195 Uani 1 1 d DU
F35 F 0.0169(2) 0.8189(4) 0.13952(13) 0.237 Uani 1 1 d DU
F36 F 0.04537(19) 0.7792(3) 0.26055(13) 0.208 Uani 1 1 d DU
N1 N 0.7923(2) 0.5928(4) 0.0396(2) 0.046 Uani 1 1 d .
N2 N 0.7435(2) 0.7108(4) 0.0008(2) 0.046 Uani 1 1 d .
N3 N 0.6617(2) 0.8170(4) 0.0224(2) 0.046 Uani 1 1 d .
N4 N 0.5897(2) 0.8868(4) 0.0970(2) 0.043 Uani 1 1 d .
N5 N 0.5644(2) 0.8806(4) 0.1869(2) 0.051 Uani 1 1 d .
N6 N 0.5974(3) 0.7932(4) 0.2531(3) 0.060 Uani 1 1 d .
N7 N 0.7649(2) 0.9877(4) 0.1057(2) 0.050 Uani 1 1 d .
N8 N 0.7975(2) 0.8708(4) 0.1594(2) 0.051 Uani 1 1 d .
N9 N 0.7676(2) 0.7054(4) 0.1845(2) 0.047 Uani 1 1 d .
N10 N 0.6967(2) 0.5439(4) 0.1714(2) 0.050 Uani 1 1 d .
N11 N 0.6144(2) 0.4789(4) 0.1259(2) 0.049 Uani 1 1 d .
N12 N 0.5499(2) 0.5519(5) 0.0721(2) 0.059 Uani 1 1 d .
N13 N 0.0807(2) 0.1962(5) 0.2274(2) 0.055 Uani 1 1 d .
N14 N 0.0468(2) 0.1210(4) 0.2964(2) 0.054 Uani 1 1 d .
N15 N 0.0779(2) 0.1246(4) 0.3834(2) 0.050 Uani 1 1 d .
N16 N 0.1596(2) 0.2005(4) 0.4535(2) 0.047 Uani 1 1 d .
N17 N 0.2411(2) 0.3078(4) 0.4715(2) 0.049 Uani 1 1 d .
N18 N 0.2890(2) 0.4179(4) 0.4278(2) 0.047 Uani 1 1 d .
N19 N 0.0495(2) 0.4282(4) 0.3969(3) 0.058 Uani 1 1 d .
N20 N 0.1085(2) 0.4879(4) 0.3392(2) 0.050 Uani 1 1 d .
N21 N 0.19369(19) 0.4265(4) 0.2968(2) 0.041 Uani 1 1 d .
N22 N 0.2715(2) 0.2717(4) 0.2844(2) 0.051 Uani 1 1 d .
N23 N 0.3001(2) 0.1129(5) 0.3093(3) 0.057 Uani 1 1 d .
N24 N 0.2611(2) -0.0008(4) 0.3614(3) 0.057 Uani 1 1 d .
P1 P 0.88683(8) 0.69486(16) 0.43633(8) 0.076 Uani 1 1 d D
P2 P 0.80802(7) 0.09800(13) 0.31980(7) 0.064 Uani 1 1 d DU
P3 P 0.53301(8) 0.21868(16) 0.28628(8) 0.082 Uani 1 1 d DU
P4 P 0.39064(8) 0.28278(16) 0.03102(8) 0.079 Uani 1 1 d DU
P5 P 0.31913(10) 0.89601(18) 0.15376(9) 0.111 Uani 1 1 d DU
P6 P 0.03089(9) 0.80010(18) 0.19937(9) 0.100 Uani 1 1 d DU
F21 F 0.3839(2) 0.1815(3) 0.05911(16) 0.216 Uani 1 1 d DU
F19 F 0.41387(19) 0.3322(3) 0.08205(14) 0.209 Uani 1 1 d DU
F20 F 0.36786(19) 0.2354(3) -0.02038(14) 0.230 Uani 1 1 d DU
F30 F 0.29398(19) 0.8942(3) 0.21022(13) 0.219 Uani 1 1 d DU
F25 F 0.3396(2) 1.0104(3) 0.16194(19) 0.233 Uani 1 1 d DU
C98 C 0.0753(2) 0.0219(4) 0.5388(2) 0.082 Uani 1 1 d D
H98A H 0.0750 -0.0005 0.5737 0.098 Uiso 1 1 calc R

loop_
_atom_site_aniso_label
_atom_site_aniso_U_11
_atom_site_aniso_U_22
_atom_site_aniso_U_33
_atom_site_aniso_U_23
_atom_site_aniso_U_13
_atom_site_aniso_U_12
Cu1 0.052 0.046 0.048 0.004 0.007 0.008
Cu2 0.043 0.036 0.058 0.004 -0.002 0.000
Cu3 0.055 0.037 0.060 -0.006 0.009 0.001
Cu4 0.047 0.036 0.058 0.007 0.009 0.005
Cu5 0.049 0.048 0.038 -0.002 0.003 -0.006
Cu6 0.039 0.042 0.052 -0.002 -0.004 0.004
C1 0.082 0.092 0.072 -0.010 0.031 -0.016
C2 0.128 0.069 0.147 0.030 -0.076 0.004
C3 0.099 0.046 0.133 0.003 0.047 -0.008
C4 0.069 0.097 0.080 -0.005 0.019 0.005
C5 0.077 0.079 0.153 0.018 -0.032 -0.001
C6 0.088 0.165 0.085 -0.001 0.027 0.061
C7 0.073 0.087 0.065 -0.008 0.019 -0.035
C8 0.131 0.117 0.081 0.041 0.022 0.008
C9 0.148 0.103 0.102 -0.015 0.052 -0.059
C10 0.078 0.097 0.109 0.030 0.032 0.026
C11 0.069 0.064 0.073 -0.016 -0.001 -0.011
C12 0.084 0.058 0.154 -0.003 0.003 -0.029
C13 0.070 0.146 0.114 -0.010 -0.004 0.038
C14 0.147 0.154 0.078 0.023 -0.021 -0.060
C15 0.078 0.103 0.119 0.008 -0.007 0.021
C16 0.090 0.060 0.102 -0.005 0.026 0.003
C17 0.054 0.247 0.114 0.062 -0.006 -0.039
C18 0.082 0.060 0.079 0.021 -0.007 0.019
C19 0.060 0.064 0.101 -0.013 -0.010 0.010
C20 0.078 0.102 0.095 -0.026 -0.009 0.009
C21 0.096 0.071 0.132 0.014 0.075 0.004
C22 0.075 0.072 0.082 0.005 -0.016 0.003
C23 0.122 0.050 0.113 -0.027 -0.026 -0.033
C24 0.115 0.111 0.114 0.008 0.013 0.001
C25 0.079 0.037 0.059 0.014 -0.009 -0.002
C26 0.100 0.054 0.079 0.010 0.011 0.014
C27 0.097 0.051 0.135 0.018 -0.028 -0.020
C28 0.092 0.042 0.134 0.009 0.007 0.002
C29 0.086 0.038 0.065 -0.010 0.001 -0.013
C30 0.051 0.044 0.073 0.009 0.002 0.002
C31 0.052 0.027 0.053 -0.009 -0.002 0.007
C32 0.054 0.042 0.073 -0.001 -0.003 -0.012
C33 0.052 0.069 0.071 -0.002 -0.009 -0.021
C34 0.060 0.045 0.041 -0.004 0.001 0.009
C35 0.070 0.064 0.052 -0.011 0.002 -0.025
C36 0.066 0.084 0.063 0.006 -0.024 0.010
C37 0.068 0.068 0.038 0.004 -0.006 0.003
C38 0.104 0.064 0.072 0.008 -0.028 0.013
C39 0.076 0.069 0.053 0.018 -0.006 0.019
C40 0.085 0.040 0.048 0.016 0.009 0.010
C41 0.089 0.062 0.096 0.044 0.051 0.019
C42 0.084 0.041 0.056 0.003 0.002 -0.008
C43 0.060 0.028 0.060 -0.010 0.004 -0.005
C44 0.053 0.055 0.046 0.004 0.010 0.002
C45 0.050 0.050 0.033 -0.003 0.004 0.004
C46 0.030 0.044 0.044 -0.005 0.013 -0.008
C47 0.095 0.054 0.094 -0.016 -0.018 -0.015
C48 0.071 0.067 0.147 -0.042 -0.019 0.000
C49 0.034 0.062 0.063 0.001 0.002 -0.004
C50 0.039 0.074 0.071 -0.027 -0.007 -0.008
C51 0.053 0.080 0.105 0.006 -0.024 -0.014
C52 0.054 0.071 0.095 -0.007 -0.015 -0.001
C53 0.050 0.064 0.096 0.000 -0.006 0.018
C54 0.045 0.085 0.091 -0.033 0.004 -0.004
C55 0.061 0.104 0.057 -0.009 0.019 -0.003
C56 0.083 0.063 0.042 0.006 0.027 -0.009
C57 0.054 0.046 0.049 -0.016 0.008 -0.004
C58 0.063 0.061 0.047 0.002 0.007 0.006
C59 0.067 0.072 0.065 -0.021 0.018 -0.008
C60 0.068 0.073 0.076 -0.020 0.017 -0.021
C61 0.052 0.043 0.072 -0.008 0.032 -0.001
C62 0.100 0.115 0.062 -0.026 0.028 0.035
C63 0.086 0.083 0.077 -0.026 0.034 0.028
C64 0.070 0.035 0.073 -0.007 0.007 -0.011
C65 0.069 0.060 0.081 -0.007 0.026 0.031
C66 0.048 0.054 0.165 0.013 0.011 0.016
C67 0.044 0.070 0.073 -0.006 -0.007 0.015
C68 0.061 0.073 0.081 0.015 -0.027 0.008
C69 0.069 0.066 0.084 0.026 -0.005 -0.001
C70 0.043 0.061 0.067 0.020 -0.004 -0.010
C71 0.071 0.069 0.054 0.020 -0.009 -0.009
C72 0.060 0.063 0.039 0.011 0.000 0.004
C73 0.040 0.037 0.046 0.001 -0.009 0.000
C74 0.030 0.029 0.058 0.005 -0.005 0.001
C75 0.042 0.032 0.066 -0.002 -0.013 0.010
C76 0.022 0.046 0.057 0.002 0.013 -0.003
C77 0.052 0.071 0.033 0.005 0.002 0.010
C78 0.069 0.055 0.060 0.004 0.014 -0.006
C79 0.056 0.042 0.053 0.005 0.017 0.017
C80 0.052 0.037 0.069 -0.007 0.021 -0.005
C81 0.075 0.035 0.095 0.003 0.035 0.004
C82 0.073 0.078 0.070 0.019 0.023 0.032
C83 0.050 0.088 0.049 -0.002 0.010 0.015
C84 0.049 0.074 0.039 0.010 0.004 0.014
C85 0.034 0.091 0.062 0.000 0.008 -0.009
C86 0.055 0.138 0.069 -0.017 0.010 -0.032
C87 0.089 0.134 0.080 0.005 -0.005 -0.075
C88 0.091 0.062 0.118 0.009 -0.043 -0.015
C89 0.071 0.038 0.074 -0.006 -0.014 -0.007
C90 0.045 0.048 0.036 0.001 -0.011 -0.015
C91 0.061 0.028 0.057 -0.002 0.000 0.002
C92 0.066 0.081 0.065 0.002 -0.014 -0.033
C93 0.081 0.075 0.038 -0.015 -0.009 -0.021
C94 0.042 0.054 0.038 0.008 -0.002 0.004
C95 0.108 0.049 0.049 0.021 -0.010 -0.005
C96 0.124 0.085 0.062 0.039 -0.016 -0.018
C97 0.078 0.062 0.058 0.009 0.020 -0.006
C99 0.071 0.071 0.078 0.022 0.027 0.000
C100 0.063 0.043 0.104 0.011 0.004 -0.006
C101 0.060 0.063 0.078 0.009 0.000 -0.005
C102 0.070 0.043 0.083 0.014 -0.005 -0.003
C103 0.035 0.060 0.068 0.003 -0.007 0.008
C104 0.042 0.038 0.067 0.011 0.013 0.010
C105 0.054 0.034 0.052 0.011 0.026 0.002
C106 0.035 0.040 0.068 -0.018 0.002 0.001
C107 0.042 0.081 0.078 -0.008 -0.022 -0.016
C108 0.051 0.073 0.087 0.003 -0.009 0.003
C109 0.049 0.061 0.051 -0.004 -0.003 -0.011
C110 0.058 0.073 0.068 -0.015 -0.012 0.018
C111 0.058 0.145 0.053 -0.007 0.001 0.025
C112 0.072 0.134 0.060 0.007 -0.021 -0.010
C113 0.055 0.101 0.053 0.006 -0.010 0.001
C114 0.043 0.067 0.053 0.006 -0.015 -0.002
C115 0.040 0.067 0.102 -0.023 0.016 -0.006
C116 0.054 0.064 0.103 -0.012 0.030 0.000
C117 0.062 0.067 0.061 -0.003 0.016 -0.001
C118 0.050 0.069 0.054 -0.009 0.011 0.009
C119 0.028 0.046 0.079 0.002 0.010 0.008
C120 0.045 0.060 0.075 -0.008 0.000 -0.001
C121 0.047 0.030 0.052 -0.003 0.004 -0.007
C122 0.056 0.036 0.142 0.005 0.020 0.012
C123 0.079 0.042 0.096 -0.004 0.031 -0.001
C124 0.060 0.039 0.029 0.001 -0.001 -0.009
C125 0.073 0.051 0.057 0.008 0.001 0.006
C126 0.078 0.047 0.104 0.015 -0.002 0.007
C127 0.065 0.068 0.042 0.001 -0.002 -0.016
C128 0.077 0.075 0.042 0.007 0.014 -0.023
C129 0.085 0.098 0.058 0.015 0.024 -0.015
C130 0.052 0.077 0.078 -0.012 0.010 -0.018
C131 0.061 0.111 0.051 -0.006 0.031 0.002
C132 0.050 0.082 0.066 -0.012 0.008 0.013
C133 0.054 0.052 0.043 -0.013 0.005 0.002
C134 0.065 0.038 0.031 -0.007 0.015 -0.008
C135 0.060 0.062 0.040 -0.003 0.005 -0.015
C136 0.040 0.038 0.056 -0.004 -0.005 0.013
C137 0.028 0.067 0.088 -0.012 0.002 0.019
C138 0.038 0.054 0.091 0.003 0.008 0.016
C139 0.035 0.036 0.081 -0.002 -0.004 0.000
C140 0.061 0.041 0.069 0.005 -0.005 0.014
C141 0.091 0.065 0.078 -0.010 -0.037 0.014
C142 0.046 0.039 0.149 0.024 0.018 0.016
C143 0.064 0.043 0.124 -0.010 -0.016 -0.007
C144 0.061 0.058 0.083 -0.022 -0.031 0.021
F1 0.148 0.223 0.148 0.044 -0.056 -0.060
F2 0.134 0.263 0.183 -0.007 -0.076 -0.045
F3 0.199 0.239 0.217 0.071 -0.002 0.015
F4 0.184 0.234 0.193 0.062 -0.025 -0.005
F5 0.148 0.278 0.132 0.005 0.029 -0.046
F6 0.178 0.276 0.145 0.012 -0.011 0.013
F7 0.209 0.254 0.185 0.035 -0.013 -0.034
F8 0.204 0.248 0.175 0.069 -0.088 -0.055
F9 0.151 0.125 0.161 -0.034 0.072 -0.028
F10 0.098 0.186 0.150 -0.002 0.052 -0.054
F11 0.208 0.144 0.200 -0.021 0.041 -0.022
F12 0.228 0.146 0.252 -0.034 0.075 -0.032
F13 0.249 0.201 0.175 -0.006 0.110 -0.002
F14 0.257 0.241 0.190 0.018 0.132 0.009
F15 0.293 0.155 0.250 -0.073 -0.082 -0.057
F16 0.181 0.147 0.237 -0.012 -0.035 -0.027
F17 0.220 0.121 0.194 -0.003 0.022 0.011
F18 0.171 0.109 0.131 -0.004 -0.020 0.026
F23 0.153 0.292 0.260 0.010 0.104 0.058
F24 0.155 0.208 0.191 0.023 0.073 0.006
F22 0.249 0.166 0.214 0.074 0.113 -0.003
F26 0.226 0.152 0.169 -0.019 -0.017 -0.011
F27 0.130 0.173 0.196 -0.039 -0.014 -0.013
F28 0.241 0.225 0.218 -0.045 -0.054 0.027
F29 0.249 0.190 0.179 -0.033 0.013 0.012
F31 0.148 0.226 0.232 0.038 0.024 0.054
F32 0.125 0.237 0.244 0.012 -0.027 0.046
F33 0.215 0.256 0.238 0.036 -0.039 -0.044
F34 0.209 0.119 0.254 0.044 -0.072 -0.044
F35 0.273 0.293 0.142 0.056 -0.060 0.009
F36 0.222 0.223 0.176 0.092 -0.068 0.012
N1 0.040 0.051 0.047 0.001 0.005 -0.009
N2 0.034 0.043 0.059 0.006 0.000 0.007
N3 0.056 0.037 0.044 -0.011 -0.004 -0.017
N4 0.044 0.037 0.047 0.005 0.011 0.004
N5 0.063 0.038 0.054 -0.001 0.017 0.017
N6 0.064 0.040 0.076 -0.016 0.022 0.003
N7 0.038 0.038 0.075 0.004 0.006 -0.008
N8 0.053 0.049 0.052 -0.004 -0.012 -0.006
N9 0.057 0.039 0.045 0.006 -0.006 -0.004
N10 0.056 0.028 0.065 0.013 -0.001 -0.004
N11 0.040 0.035 0.072 -0.008 -0.006 -0.003
N12 0.056 0.062 0.060 -0.015 0.004 -0.003
N13 0.039 0.065 0.059 0.008 -0.013 0.004
N14 0.056 0.047 0.059 -0.002 -0.004 -0.005
N15 0.032 0.043 0.076 0.009 0.005 0.003
N16 0.045 0.038 0.058 0.008 0.004 0.006
N17 0.046 0.063 0.037 -0.008 -0.004 -0.011
N18 0.049 0.063 0.030 -0.009 0.006 -0.012
N19 0.047 0.041 0.086 -0.003 0.015 0.014
N20 0.042 0.036 0.073 0.004 0.000 0.007
N21 0.038 0.039 0.045 0.000 -0.004 -0.005
N22 0.050 0.050 0.053 -0.009 0.005 0.004
N23 0.036 0.058 0.076 -0.018 -0.015 0.005
N24 0.051 0.039 0.081 -0.006 -0.012 0.015
P1 0.067 0.089 0.071 0.007 0.006 -0.002
P2 0.067 0.054 0.071 -0.008 0.013 -0.005
P3 0.076 0.075 0.096 -0.018 0.019 0.005
P4 0.071 0.077 0.089 0.007 0.007 0.014
P5 0.110 0.115 0.108 -0.043 -0.034 0.051
P6 0.086 0.103 0.111 0.005 -0.037 -0.011
F21 0.254 0.167 0.229 0.096 0.046 -0.019
F19 0.248 0.237 0.143 -0.091 0.034 -0.063
F20 0.258 0.298 0.134 -0.059 0.001 -0.044
F30 0.231 0.250 0.175 -0.085 0.008 0.001
F25 0.252 0.209 0.237 -0.050 -0.035 -0.027
C98 0.105 0.052 0.090 0.015 0.042 -0.004

loop_
_atom_type_symbol
_atom_type_description
_atom_type_scat_dispersion_real
_atom_type_scat_dispersion_imag
_atom_type_scat_source
C C 0.0033 0.0016 'International Tables Vol C Tables 4.2.6.8 and 6.1.1.4'
H H 0.0000 0.0000 'International Tables Vol C Tables 4.2.6.8 and 6.1.1.4'
N N 0.0061 0.0033 'International Tables Vol C Tables 4.2.6.8 and 6.1.1.4'
F F 0.0171 0.0103 'International Tables Vol C Tables 4.2.6.8 and 6.1.1.4'
P P 0.1023 0.0942 'International Tables Vol C Tables 4.2.6.8 and 6.1.1.4'
Cu Cu 0.3201 1.2651 'International Tables Vol C Tables 4.2.6.8 and 6.1.1.4'

loop_
_geom_angle_atom_site_label_1
_geom_angle_atom_site_label_2
_geom_angle_atom_site_label_3
_geom_angle
C76 Cu1 N10 133.5(2)
C76 Cu1 N9 124.1(2)
N10 Cu1 N9 79.7(2)
C76 Cu1 Cu2 91.35(18)
N10 Cu1 Cu2 130.74(15)
N9 Cu1 Cu2 91.57(14)
C76 Cu1 Cu3 127.31(16)
N10 Cu1 Cu3 72.70(15)
N9 Cu1 Cu3 102.69(15)
Cu2 Cu1 Cu3 62.11(3)
C31 Cu2 N4 137.9(2)
C31 Cu2 N3 117.5(2)
N4 Cu2 N3 79.9(2)
C31 Cu2 Cu1 89.52(16)
N4 Cu2 Cu1 129.87(14)
N3 Cu2 Cu1 92.52(14)
C31 Cu2 Cu3 131.18(19)
N4 Cu2 Cu3 72.67(14)
N3 Cu2 Cu3 102.64(13)
Cu1 Cu2 Cu3 60.77(3)
C46 Cu3 C61 159.0(2)
C46 Cu3 Cu1 82.15(15)
C61 Cu3 Cu1 116.75(19)
C46 Cu3 Cu2 119.46(17)
C61 Cu3 Cu2 80.3(2)
Cu1 Cu3 Cu2 57.12(3)
C121 Cu4 N15 131.9(2)
C121 Cu4 N16 128.0(2)
N15 Cu4 N16 80.4(2)
C121 Cu4 Cu5 88.43(17)
N15 Cu4 Cu5 133.45(14)
N16 Cu4 Cu5 91.94(14)
C121 Cu4 Cu6 124.05(19)
N15 Cu4 Cu6 73.73(16)
N16 Cu4 Cu6 101.54(14)
Cu5 Cu4 Cu6 62.91(3)
C91 Cu5 N22 132.8(2)
C91 Cu5 N21 123.3(2)
N22 Cu5 N21 81.2(2)
C91 Cu5 Cu4 88.7(2)
N22 Cu5 Cu4 132.05(15)
N21 Cu5 Cu4 95.35(13)
C91 Cu5 Cu6 128.41(18)
N22 Cu5 Cu6 72.90(15)
N21 Cu5 Cu6 101.59(13)
Cu4 Cu5 Cu6 60.93(3)
C106 Cu6 C136 165.0(3)
C106 Cu6 Cu4 80.0(2)
C136 Cu6 Cu4 113.53(19)
C106 Cu6 Cu5 114.46(18)
C136 Cu6 Cu5 79.59(17)
Cu4 Cu6 Cu5 56.16(3)
C30 C25 C26 117.5(7)
C30 C25 C1 121.4(7)
C26 C25 C1 120.9(8)
C27 C26 C25 122.3(10)
C26 C27 C28 118.5(9)
C26 C27 C2 119.9(11)
C28 C27 C2 121.6(10)
C29 C28 C27 119.3(9)
C28 C29 C30 119.0(8)
C28 C29 C3 121.8(8)
C30 C29 C3 119.2(7)
C25 C30 C29 123.0(7)
C25 C30 N7 120.1(6)
C29 C30 N7 116.9(7)
N7 C31 N8 104.6(5)
N7 C31 Cu2 116.0(4)
N8 C31 Cu2 139.2(4)
C33 C32 N7 107.2(6)
C32 C33 N8 109.5(6)
N9 C34 C35 127.4(6)
N9 C34 N8 114.3(5)
C35 C34 N8 118.1(6)
C34 C35 C36 117.1(7)
C37 C36 C35 119.0(7)
C36 C37 C45 120.5(7)
C36 C37 C38 120.2(7)
C45 C37 C38 119.3(7)
C39 C38 C37 117.9(8)
C38 C39 C40 122.0(7)
C44 C40 C41 115.1(7)
C44 C40 C39 121.3(7)
C41 C40 C39 123.6(7)
C42 C41 C40 121.0(7)
C41 C42 C43 118.6(7)
N10 C43 C42 123.9(6)
N10 C43 N11 115.8(5)
C42 C43 N11 120.3(6)
N10 C44 C40 124.9(6)
N10 C44 C45 117.6(6)
C40 C44 C45 117.4(6)
C37 C45 N9 123.4(6)
C37 C45 C44 121.8(6)
N9 C45 C44 114.3(5)
N11 C46 N12 105.8(5)
N11 C46 Cu3 124.6(4)
N12 C46 Cu3 127.7(4)
C48 C47 N11 108.2(8)
C47 C48 N12 109.1(8)
N12 C49 C54 120.5(7)
N12 C49 C50 115.8(6)
C54 C49 C50 123.5(7)
C49 C50 C51 114.6(7)
C49 C50 C4 123.0(7)
C51 C50 C4 122.3(8)
C52 C51 C50 124.0(9)
C51 C52 C53 116.3(8)
C51 C52 C5 123.8(10)
C53 C52 C5 119.8(8)
C54 C53 C52 123.3(8)
C53 C54 C49 118.2(9)
C53 C54 C6 119.2(8)
C49 C54 C6 122.5(8)
C60 C55 C56 124.0(9)
C60 C55 C8 115.0(8)
C56 C55 C8 120.9(9)
C55 C56 C57 120.1(7)
C58 C57 C56 116.6(6)
C58 C57 C7 120.4(6)
C56 C57 C7 122.9(6)
C57 C58 C59 123.8(7)
C57 C58 N6 120.0(6)
C59 C58 N6 116.1(7)
C58 C59 C60 115.6(7)
C58 C59 C9 122.5(8)
C60 C59 C9 121.8(8)
C55 C60 C59 119.8(8)
N5 C61 N6 104.8(6)
N5 C61 Cu3 123.0(6)
N6 C61 Cu3 128.6(5)
C63 C62 N6 108.9(8)
C62 C63 N5 105.1(7)
N4 C64 C65 125.2(7)
N4 C64 N5 115.5(6)
C65 C64 N5 119.3(7)
C66 C65 C64 117.3(7)
C65 C66 C67 121.0(7)
C75 C67 C66 116.5(8)
C75 C67 C68 118.4(7)
C66 C67 C68 124.9(7)
C69 C68 C67 121.0(7)
C68 C69 C70 120.9(8)
C69 C70 C74 122.5(7)
C69 C70 C71 123.8(7)
C74 C70 C71 113.7(6)
C72 C71 C70 122.2(7)
C71 C72 C73 118.1(7)
N3 C73 N2 122.4(6)
N3 C73 C72 121.2(5)
N2 C73 C72 116.1(5)
N3 C74 C70 123.6(6)
N3 C74 C75 120.6(6)
C70 C74 C75 115.7(5)
N4 C75 C67 122.9(6)
N4 C75 C74 115.7(5)
C67 C75 C74 121.3(6)
N1 C76 N2 102.0(5)
N1 C76 Cu1 115.7(4)
N2 C76 Cu1 141.6(4)
N2 C77 C78 107.7(6)
C77 C78 N1 104.6(6)
C80 C79 C84 122.6(6)
C80 C79 N1 117.3(6)
C84 C79 N1 120.1(6)
C79 C80 C81 115.5(6)
C79 C80 C12 121.9(7)
C81 C80 C12 122.5(6)
C82 C81 C80 120.9(7)
C83 C82 C81 119.8(8)
C83 C82 C10 127.2(8)
C81 C82 C10 113.0(7)
C82 C83 C84 124.7(7)
C83 C84 C79 116.5(7)
C83 C84 C11 122.7(6)
C79 C84 C11 120.6(6)
C90 C85 C86 122.5(8)
C90 C85 C13 119.8(8)
C86 C85 C13 117.5(8)
C87 C86 C85 117.5(8)
C86 C87 C88 120.5(9)
C86 C87 C14 132.3(10)
C88 C87 C14 107.0(10)
C89 C88 C87 121.3(9)
C88 C89 C90 117.1(7)
C88 C89 C15 123.6(8)
C90 C89 C15 119.2(7)
C85 C90 C89 121.1(7)
C85 C90 N18 122.1(6)
C89 C90 N18 116.8(6)
N17 C91 N18 102.5(6)
N17 C91 Cu5 142.3(5)
N18 C91 Cu5 114.9(5)
C93 C92 N18 106.5(6)
C92 C93 N17 107.1(7)
N16 C94 C95 126.7(6)
N16 C94 N17 118.1(6)
C95 C94 N17 115.2(6)
C94 C95 C96 116.5(7)
C97 C96 C95 119.3(8)
C105 C97 C96 119.5(6)
C105 C97 C98 120.3(5)
C96 C97 C98 120.2(6)
C98 C99 C100 121.1(5)
C104 C100 C99 120.5(5)
C104 C100 C101 115.4(5)
C99 C100 C101 124.1(5)
C102 C101 C100 122.3(7)
C101 C102 C103 117.8(7)
N15 C103 N14 118.3(6)
N15 C103 C102 121.3(7)
N14 C103 C102 120.2(6)
C100 C104 N15 123.9(4)
C100 C104 C105 119.6(4)
N15 C104 C105 116.6(4)
C97 C105 C104 119.3(4)
C97 C105 N16 121.5(4)
C104 C105 N16 119.2(4)
N13 C106 N14 104.6(5)
N13 C106 Cu6 132.8(5)
N14 C106 Cu6 120.6(5)
C108 C107 N14 108.9(6)
C107 C108 N13 108.2(7)
C110 C109 N13 122.2(7)
C110 C109 C114 121.5(7)
N13 C109 C114 116.1(6)
C109 C110 C111 117.9(8)
C109 C110 C16 119.2(7)
C111 C110 C16 122.9(8)
C112 C111 C110 124.1(8)
C111 C112 C113 117.6(9)
C111 C112 C17 120.2(10)
C113 C112 C17 122.0(11)
C112 C113 C114 122.6(9)
C109 C114 C113 116.3(7)
C109 C114 C18 123.5(7)
C113 C114 C18 120.2(7)
C120 C115 C116 120.3(7)
C117 C116 C115 118.8(8)
C117 C116 C21 118.3(8)
C115 C116 C21 122.7(7)
C116 C117 C118 123.3(8)
C117 C118 C119 114.7(6)
C117 C118 C20 122.7(8)
C119 C118 C20 122.6(7)
C120 C119 N19 117.6(7)
C120 C119 C118 123.8(7)
N19 C119 C118 118.6(6)
C119 C120 C115 118.8(7)
C119 C120 C19 122.5(7)
C115 C120 C19 118.6(7)
N19 C121 N20 103.9(5)
N19 C121 Cu4 112.5(4)
N20 C121 Cu4 143.6(5)
C123 C122 N19 103.2(6)
C122 C123 N20 111.8(7)
N21 C124 N20 120.7(5)
N21 C124 C125 123.6(6)
N20 C124 C125 115.7(5)
C126 C125 C124 117.2(7)
C125 C126 C127 119.1(7)
C135 C127 C126 116.7(7)
C135 C127 C128 121.6(7)
C126 C127 C128 121.7(7)
C129 C128 C127 119.9(8)
C128 C129 C130 122.2(8)
C134 C130 C129 119.5(7)
C134 C130 C131 116.0(7)
C129 C130 C131 124.5(8)
C132 C131 C130 121.4(7)
C131 C132 C133 119.4(7)
N22 C133 N23 116.1(6)
N22 C133 C132 122.3(7)
N23 C133 C132 121.6(6)
N22 C134 C130 123.9(6)
N22 C134 C135 116.1(5)
C130 C134 C135 119.9(6)
N21 C135 C127 125.9(6)
N21 C135 C134 117.5(6)
C127 C135 C134 116.7(6)
N23 C136 N24 107.6(5)
N23 C136 Cu6 122.4(5)
N24 C136 Cu6 128.1(4)
C138 C137 N23 106.8(5)
C137 C138 N24 111.6(6)
C144 C139 C140 119.5(6)
C144 C139 N24 121.5(7)
C140 C139 N24 118.7(6)
C141 C140 C139 120.0(7)
C141 C140 C22 117.9(7)
C139 C140 C22 121.9(7)
C140 C141 C142 120.0(8)
C143 C142 C141 116.9(8)
C143 C142 C24 122.1(9)
C141 C142 C24 120.8(10)
C144 C143 C142 123.6(8)
C143 C144 C139 119.7(8)
C143 C144 C23 121.0(7)
C139 C144 C23 119.1(7)
C76 N1 C78 113.6(6)
C76 N1 C79 122.4(5)
C78 N1 C79 124.0(5)
C77 N2 C76 111.8(5)
C77 N2 C73 124.3(6)
C76 N2 C73 123.9(5)
C73 N3 C74 121.2(6)
C73 N3 Cu2 129.9(4)
C74 N3 Cu2 105.8(4)
C75 N4 C64 116.7(5)
C75 N4 Cu2 111.5(4)
C64 N4 Cu2 130.0(5)
C61 N5 C63 111.6(6)
C61 N5 C64 123.7(6)
C63 N5 C64 124.6(6)
C62 N6 C61 109.5(6)
C62 N6 C58 123.7(7)
C61 N6 C58 126.8(6)
C31 N7 C30 124.6(5)
C31 N7 C32 108.6(5)
C30 N7 C32 126.7(5)
C31 N8 C33 109.7(6)
C31 N8 C34 127.0(5)
C33 N8 C34 123.2(6)
C34 N9 C45 111.7(5)
C34 N9 Cu1 135.9(4)
C45 N9 Cu1 111.3(4)
C43 N10 C44 116.4(6)
C43 N10 Cu1 129.8(5)
C44 N10 Cu1 111.5(4)
C46 N11 C47 111.1(6)
C46 N11 C43 122.5(5)
C47 N11 C43 126.5(6)
C49 N12 C46 125.2(6)
C49 N12 C48 128.8(7)
C46 N12 C48 105.8(6)
C106 N13 C109 127.4(5)
C106 N13 C108 108.7(6)
C109 N13 C108 123.8(6)
C103 N14 C107 127.3(6)
C103 N14 C106 123.2(6)
C107 N14 C106 109.5(6)
C103 N15 C104 119.0(5)
C103 N15 Cu4 128.8(5)
C104 N15 Cu4 110.8(4)
C94 N16 C105 116.5(5)
C94 N16 Cu4 134.4(4)
C105 N16 Cu4 105.5(3)
C91 N17 C93 112.1(6)
C91 N17 C94 125.2(5)
C93 N17 C94 122.3(6)
C91 N18 C92 111.8(6)
C91 N18 C90 124.6(5)
C92 N18 C90 123.5(5)
C121 N19 C119 124.9(5)
C121 N19 C122 111.1(6)
C119 N19 C122 123.9(6)
C123 N20 C121 109.6(6)
C123 N20 C124 125.3(6)
C121 N20 C124 125.0(5)
C124 N21 C135 117.0(5)
C124 N21 Cu5 131.8(4)
C135 N21 Cu5 109.0(4)
C133 N22 C134 116.9(6)
C133 N22 Cu5 131.6(5)
C134 N22 Cu5 109.7(4)
C136 N23 C133 124.4(5)
C136 N23 C137 108.0(6)
C133 N23 C137 127.5(5)
C136 N24 C139 125.3(5)
C136 N24 C138 105.9(6)
C139 N24 C138 128.7(6)
F1 P1 F3 91.0(2)
F1 P1 F5 90.6(2)
F3 P1 F5 91.5(2)
F1 P1 F2 178.5(3)
F3 P1 F2 90.3(2)
F5 P1 F2 90.0(2)
F1 P1 F6 89.9(2)
F3 P1 F6 90.2(2)
F5 P1 F6 178.2(3)
F2 P1 F6 89.4(2)
F1 P1 F4 89.3(2)
F3 P1 F4 179.3(3)
F5 P1 F4 89.1(2)
F2 P1 F4 89.3(2)
F6 P1 F4 89.2(2)
F12 P2 F7 91.0(2)
F12 P2 F9 90.5(2)
F7 P2 F9 91.2(2)
F12 P2 F10 90.7(2)
F7 P2 F10 90.0(2)
F9 P2 F10 178.4(2)
F12 P2 F8 90.5(2)
F7 P2 F8 178.3(3)
F9 P2 F8 89.6(2)
F10 P2 F8 89.2(2)
F12 P2 F11 179.5(3)
F7 P2 F11 89.5(2)
F9 P2 F11 89.6(2)
F10 P2 F11 89.2(2)
F8 P2 F11 89.0(2)
F15 P3 F17 91.3(2)
F15 P3 F13 90.3(2)
F17 P3 F13 91.0(2)
F15 P3 F14 90.3(2)
F17 P3 F14 90.1(2)
F13 P3 F14 178.7(3)
F15 P3 F16 179.0(3)
F17 P3 F16 89.7(2)
F13 P3 F16 89.5(2)
F14 P3 F16 89.9(2)
F15 P3 F18 90.0(2)
F17 P3 F18 178.4(3)
F13 P3 F18 90.0(2)
F14 P3 F18 88.9(2)
F16 P3 F18 89.0(2)
F21 P4 F23 90.8(2)
F21 P4 F20 90.7(2)
F23 P4 F20 90.5(2)
F21 P4 F24 90.2(2)
F23 P4 F24 178.7(3)
F20 P4 F24 90.3(2)
F21 P4 F19 90.4(2)
F23 P4 F19 89.7(2)
F20 P4 F19 178.9(3)
F24 P4 F19 89.5(2)
F21 P4 F22 178.7(3)
F23 P4 F22 90.6(2)
F20 P4 F22 89.4(2)
F24 P4 F22 88.4(2)
F19 P4 F22 89.6(2)
F30 P5 F26 91.7(2)
F30 P5 F28 91.0(2)
F26 P5 F28 90.6(2)
F30 P5 F27 90.5(2)
F26 P5 F27 89.9(2)
F28 P5 F27 178.5(3)
F30 P5 F25 90.3(2)
F26 P5 F25 177.9(3)
F28 P5 F25 89.9(2)
F27 P5 F25 89.6(2)
F30 P5 F29 179.0(3)
F26 P5 F29 89.2(2)
F28 P5 F29 89.3(2)
F27 P5 F29 89.3(2)
F25 P5 F29 88.7(2)
F35 P6 F34 91.3(2)
F35 P6 F31 91.0(2)
F34 P6 F31 89.9(2)
F35 P6 F33 90.9(2)
F34 P6 F33 177.9(3)
F31 P6 F33 89.8(2)
F35 P6 F32 90.9(2)
F34 P6 F32 90.0(2)
F31 P6 F32 178.1(3)
F33 P6 F32 90.2(2)
F35 P6 F36 179.2(3)
F34 P6 F36 89.4(2)
F31 P6 F36 89.4(2)
F33 P6 F36 88.5(2)
F32 P6 F36 88.7(2)
C99 C98 C97 119.2(5)

loop_
_geom_bond_atom_site_label_1
_geom_bond_atom_site_label_2
_geom_bond_distance
Cu1 C76 1.911(6)
Cu1 N10 2.073(5)
Cu1 N9 2.086(5)
Cu1 Cu2 2.5790(10)
Cu1 Cu3 2.6798(11)
Cu2 C31 1.918(6)
Cu2 N4 2.040(5)
Cu2 N3 2.135(5)
Cu2 Cu3 2.7143(11)
Cu3 C46 1.852(6)
Cu3 C61 1.897(7)
Cu4 C121 1.939(6)
Cu4 N15 2.071(5)
Cu4 N16 2.146(6)
Cu4 Cu5 2.5441(10)
Cu4 Cu6 2.6769(11)
Cu5 C91 1.917(7)
Cu5 N22 2.057(6)
Cu5 N21 2.096(5)
Cu5 Cu6 2.7268(10)
Cu6 C106 1.909(6)
Cu6 C136 1.975(6)
C1 C25 1.515(11)
C2 C27 1.579(15)
C3 C29 1.601(14)
C4 C50 1.499(11)
C5 C52 1.465(13)
C6 C54 1.496(15)
C7 C57 1.555(10)
C8 C55 1.518(15)
C9 C59 1.467(13)
C10 C82 1.568(13)
C11 C84 1.518(11)
C12 C80 1.484(13)
C13 C85 1.572(15)
C14 C87 1.518(17)
C15 C89 1.511(14)
C16 C110 1.540(12)
C17 C112 1.493(16)
C18 C114 1.450(11)
C19 C120 1.497(13)
C20 C118 1.417(12)
C21 C116 1.509(13)
C22 C140 1.517(11)
C23 C144 1.619(14)
C24 C142 1.517(15)
C25 C30 1.346(11)
C25 C26 1.375(11)
C26 C27 1.335(14)
C27 C28 1.435(17)
C28 C29 1.346(13)
C29 C30 1.372(10)
C30 N7 1.439(9)
C31 N7 1.362(8)
C31 N8 1.370(8)
C32 C33 1.262(11)
C32 N7 1.451(8)
C33 N8 1.395(9)
C34 N9 1.335(8)
C34 C35 1.373(10)
C34 N8 1.463(9)
C35 C36 1.399(12)
C36 C37 1.321(12)
C37 C45 1.379(9)
C37 C38 1.460(12)
C38 C39 1.392(12)
C39 C40 1.403(11)
C40 C44 1.380(10)
C40 C41 1.400(11)
C41 C42 1.343(12)
C42 C43 1.374(9)
C43 N10 1.312(8)
C43 N11 1.439(9)
C44 N10 1.346(9)
C44 C45 1.455(9)
C45 N9 1.410(8)
C46 N11 1.345(8)
C46 N12 1.407(8)
C47 C48 1.284(14)
C47 N11 1.396(10)
C48 N12 1.452(11)
C49 N12 1.370(9)
C49 C54 1.373(10)
C49 C50 1.394(11)
C50 C51 1.441(12)
C51 C52 1.333(12)
C52 C53 1.429(13)
C53 C54 1.340(12)
C55 C60 1.309(12)
C55 C56 1.328(11)
C56 C57 1.406(10)
C57 C58 1.368(10)
C58 C59 1.383(11)
C58 N6 1.435(10)
C59 C60 1.436(12)
C61 N5 1.304(8)
C61 N6 1.406(10)
C62 C63 1.324(13)
C62 N6 1.373(11)
C63 N5 1.442(10)
C64 N4 1.341(9)
C64 C65 1.384(10)
C64 N5 1.450(10)
C65 C66 1.326(14)
C66 C67 1.421(13)
C67 C75 1.406(9)
C67 C68 1.449(12)
C68 C69 1.323(12)
C69 C70 1.392(10)
C70 C74 1.429(10)
C70 C71 1.464(11)
C71 C72 1.310(10)
C72 C73 1.469(9)
C73 N3 1.295(8)
C73 N2 1.429(7)
C74 N3 1.318(7)
C74 C75 1.432(9)
C75 N4 1.329(9)
C76 N1 1.343(7)
C76 N2 1.389(8)
C77 N2 1.359(8)
C77 C78 1.360(10)
C78 N1 1.391(9)
C79 C80 1.379(9)
C79 C84 1.416(9)
C79 N1 1.446(8)
C80 C81 1.425(11)
C81 C82 1.407(12)
C82 C83 1.272(12)
C83 C84 1.377(11)
C85 C90 1.311(9)
C85 C86 1.385(13)
C86 C87 1.354(15)
C87 C88 1.403(14)
C88 C89 1.342(13)
C89 C90 1.413(9)
C90 N18 1.452(8)
C91 N17 1.356(9)
C91 N18 1.369(8)
C92 C93 1.304(11)
C92 N18 1.423(10)
C93 N17 1.418(9)
C94 N16 1.277(8)
C94 C95 1.398(10)
C94 N17 1.465(8)
C95 C96 1.426(13)
C96 C97 1.380(11)
C97 C105 1.377(6)
C97 C98 1.397(6)
C99 C98 1.355(6)
C99 C100 1.370(6)
C100 C104 1.366(6)
C100 C101 1.437(10)
C101 C102 1.342(12)
C102 C103 1.463(10)
C103 N15 1.303(9)
C103 N14 1.375(10)
C104 N15 1.397(8)
C104 C105 1.397(6)
C105 N16 1.437(7)
C106 N13 1.344(9)
C106 N14 1.385(8)
C107 C108 1.269(12)
C107 N14 1.374(9)
C108 N13 1.424(9)
C109 C110 1.389(10)
C109 N13 1.387(9)
C109 C114 1.431(10)
C110 C111 1.395(13)
C111 C112 1.372(16)
C112 C113 1.382(13)
C113 C114 1.432(11)
C115 C120 1.389(11)
C115 C116 1.397(13)
C116 C117 1.392(11)
C117 C118 1.407(11)
C118 C119 1.409(11)
C119 C120 1.387(9)
C119 N19 1.413(9)
C121 N19 1.362(8)
C121 N20 1.364(8)
C122 C123 1.323(12)
C122 N19 1.411(9)
C123 N20 1.331(9)
C124 N21 1.289(8)
C124 N20 1.436(8)
C124 C125 1.456(9)
C125 C126 1.394(12)
C126 C127 1.403(11)
C127 C135 1.386(10)
C127 C128 1.413(10)
C128 C129 1.333(13)
C129 C130 1.398(13)
C130 C134 1.379(10)
C130 C131 1.416(12)
C131 C132 1.283(13)
C132 C133 1.455(10)
C133 N22 1.289(8)
C133 N23 1.368(9)
C134 N22 1.382(8)
C134 C135 1.473(9)
C135 N21 1.349(8)
C136 N23 1.333(8)
C136 N24 1.371(8)
C137 C138 1.244(11)
C137 N23 1.446(9)
C138 N24 1.411(8)
C139 C144 1.395(10)
C139 C140 1.398(11)
C139 N24 1.410(9)
C140 C141 1.379(12)
C141 C142 1.431(12)
C142 C143 1.383(15)
C143 C144 1.336(12)
F1 P1 1.522(3)
F2 P1 1.527(4)
F3 P1 1.521(4)
F4 P1 1.547(4)
F5 P1 1.527(4)
F6 P1 1.538(4)
F7 P2 1.522(4)
F8 P2 1.535(4)
F9 P2 1.527(4)
F10 P2 1.531(3)
F11 P2 1.546(4)
F12 P2 1.516(4)
F13 P3 1.533(4)
F14 P3 1.534(4)
F15 P3 1.525(4)
F16 P3 1.544(4)
F17 P3 1.532(4)
F18 P3 1.555(4)
F23 P4 1.512(3)
F24 P4 1.526(3)
F22 P4 1.531(4)
F26 P5 1.563(4)
F27 P5 1.567(4)
F28 P5 1.564(4)
F29 P5 1.586(4)
F31 P6 1.580(4)
F32 P6 1.583(4)
F33 P6 1.581(4)
F34 P6 1.571(4)
F35 P6 1.561(4)
F36 P6 1.600(4)
P4 F21 1.510(4)
P4 F20 1.521(4)
P4 F19 1.527(4)
P5 F30 1.551(4)
P5 F25 1.575(4)

loop_
_geom_torsion_atom_site_label_1
_geom_torsion_atom_site_label_2
_geom_torsion_atom_site_label_3
_geom_torsion_atom_site_label_4
_geom_torsion
C76 Cu1 Cu2 C31 -88.3(3)
N10 Cu1 Cu2 C31 113.6(3)
N9 Cu1 Cu2 C31 35.9(2)
Cu3 Cu1 Cu2 C31 139.4(2)
C76 Cu1 Cu2 N4 108.1(3)
N10 Cu1 Cu2 N4 -50.0(3)
N9 Cu1 Cu2 N4 -127.7(2)
Cu3 Cu1 Cu2 N4 -24.2(2)
C76 Cu1 Cu2 N3 29.3(2)
N10 Cu1 Cu2 N3 -128.9(2)
N9 Cu1 Cu2 N3 153.4(2)
Cu3 Cu1 Cu2 N3 -103.08(14)
C76 Cu1 Cu2 Cu3 132.33(16)
N10 Cu1 Cu2 Cu3 -25.8(2)
N9 Cu1 Cu2 Cu3 -103.54(15)
C76 Cu1 Cu3 C46 64.6(3)
N10 Cu1 Cu3 C46 -67.4(2)
N9 Cu1 Cu3 C46 -142.1(2)
Cu2 Cu1 Cu3 C46 132.87(19)
C76 Cu1 Cu3 C61 -125.0(3)
N10 Cu1 Cu3 C61 103.1(3)
N9 Cu1 Cu3 C61 28.3(3)
Cu2 Cu1 Cu3 C61 -56.7(2)
C76 Cu1 Cu3 Cu2 -68.3(2)
N10 Cu1 Cu3 Cu2 159.76(17)
N9 Cu1 Cu3 Cu2 84.99(15)
C31 Cu2 Cu3 C46 -116.3(3)
N4 Cu2 Cu3 C46 104.3(2)
N3 Cu2 Cu3 C46 29.3(2)
Cu1 Cu2 Cu3 C46 -56.49(19)
C31 Cu2 Cu3 C61 71.0(3)
N4 Cu2 Cu3 C61 -68.4(3)
N3 Cu2 Cu3 C61 -143.4(3)
Cu1 Cu2 Cu3 C61 130.8(2)
C31 Cu2 Cu3 Cu1 -59.8(2)
N4 Cu2 Cu3 Cu1 160.77(16)
N3 Cu2 Cu3 Cu1 85.76(14)
C121 Cu4 Cu5 C91 93.6(3)
N15 Cu4 Cu5 C91 -113.0(3)
N16 Cu4 Cu5 C91 -34.3(2)
Cu6 Cu4 Cu5 C91 -136.32(17)
C121 Cu4 Cu5 N22 -112.7(3)
N15 Cu4 Cu5 N22 40.7(3)
N16 Cu4 Cu5 N22 119.3(3)
Cu6 Cu4 Cu5 N22 17.3(2)
C121 Cu4 Cu5 N21 -29.7(2)
N15 Cu4 Cu5 N21 123.7(3)
N16 Cu4 Cu5 N21 -157.72(19)
Cu6 Cu4 Cu5 N21 100.30(14)
C121 Cu4 Cu5 Cu6 -130.03(19)
N15 Cu4 Cu5 Cu6 23.4(2)
N16 Cu4 Cu5 Cu6 101.98(14)
C121 Cu4 Cu6 C106 -61.1(3)
N15 Cu4 Cu6 C106 68.8(3)
N16 Cu4 Cu6 C106 145.2(2)
Cu5 Cu4 Cu6 C106 -128.6(2)
C121 Cu4 Cu6 C136 125.5(3)
N15 Cu4 Cu6 C136 -104.5(2)
N16 Cu4 Cu6 C136 -28.2(2)
Cu5 Cu4 Cu6 C136 58.05(19)
C121 Cu4 Cu6 Cu5 67.5(2)
N15 Cu4 Cu6 Cu5 -162.56(16)
N16 Cu4 Cu6 Cu5 -86.24(14)
C91 Cu5 Cu6 C106 119.5(3)
N22 Cu5 Cu6 C106 -108.9(3)
N21 Cu5 Cu6 C106 -32.0(3)
Cu4 Cu5 Cu6 C106 57.7(2)
C91 Cu5 Cu6 C136 -65.9(3)
N22 Cu5 Cu6 C136 65.7(3)
N21 Cu5 Cu6 C136 142.6(2)
Cu4 Cu5 Cu6 C136 -127.7(2)
C91 Cu5 Cu6 Cu4 61.8(3)
N22 Cu5 Cu6 Cu4 -166.61(16)
N21 Cu5 Cu6 Cu4 -89.70(14)
C30 C25 C26 C27 -7.8(12)
C1 C25 C26 C27 178.0(8)
C25 C26 C27 C28 5.1(13)
C25 C26 C27 C2 -176.7(8)
C26 C27 C28 C29 1.6(13)
C2 C27 C28 C29 -176.6(8)
C27 C28 C29 C30 -5.1(11)
C27 C28 C29 C3 172.9(7)
C26 C25 C30 C29 4.1(11)
C1 C25 C30 C29 178.2(7)
C26 C25 C30 N7 -176.7(6)
C1 C25 C30 N7 -2.6(10)
C28 C29 C30 C25 2.3(11)
C3 C29 C30 C25 -175.8(7)
C28 C29 C30 N7 -176.9(6)
C3 C29 C30 N7 5.0(9)
N4 Cu2 C31 N7 -51.5(6)
N3 Cu2 C31 N7 54.8(5)
Cu1 Cu2 C31 N7 147.4(5)
Cu3 Cu2 C31 N7 -163.6(4)
N4 Cu2 C31 N8 135.2(6)
N3 Cu2 C31 N8 -118.6(7)
Cu1 Cu2 C31 N8 -26.0(7)
Cu3 Cu2 C31 N8 23.0(8)
N7 C32 C33 N8 -4.7(9)
N9 C34 C35 C36 5.2(11)
N8 C34 C35 C36 -170.2(6)
C34 C35 C36 C37 -6.5(12)
C35 C36 C37 C45 -0.1(12)
C35 C36 C37 C38 -179.4(8)
C36 C37 C38 C39 178.6(8)
C45 C37 C38 C39 -0.8(12)
C37 C38 C39 C40 -1.7(13)
C38 C39 C40 C44 5.5(12)
C38 C39 C40 C41 -175.6(8)
C44 C40 C41 C42 1.1(11)
C39 C40 C41 C42 -177.9(8)
C40 C41 C42 C43 -0.4(12)
C41 C42 C43 N10 1.3(11)
C41 C42 C43 N11 -177.7(7)
C41 C40 C44 N10 -3.0(11)
C39 C40 C44 N10 176.1(7)
C41 C40 C44 C45 174.7(6)
C39 C40 C44 C45 -6.3(10)
C36 C37 C45 N9 9.0(11)
C38 C37 C45 N9 -171.6(7)
C36 C37 C45 C44 -179.6(7)
C38 C37 C45 C44 -0.3(10)
N10 C44 C45 C37 -178.4(6)
C40 C44 C45 C37 3.8(10)
N10 C44 C45 N9 -6.3(8)
C40 C44 C45 N9 175.8(6)
C61 Cu3 C46 N11 -88.3(9)
Cu1 Cu3 C46 N11 67.2(5)
Cu2 Cu3 C46 N11 112.2(5)
C61 Cu3 C46 N12 73.7(10)
Cu1 Cu3 C46 N12 -130.7(5)
Cu2 Cu3 C46 N12 -85.7(5)
N11 C47 C48 N12 3.4(11)
N12 C49 C50 C51 178.0(6)
C54 C49 C50 C51 2.8(11)
N12 C49 C50 C4 1.7(10)
C54 C49 C50 C4 -173.5(8)
C49 C50 C51 C52 -2.0(12)
C4 C50 C51 C52 174.3(8)
C50 C51 C52 C53 1.5(12)
C50 C51 C52 C5 178.8(8)
C51 C52 C53 C54 -1.7(12)
C5 C52 C53 C54 -179.1(8)
C52 C53 C54 C49 2.4(12)
C52 C53 C54 C6 -175.6(9)
N12 C49 C54 C53 -178.0(7)
C50 C49 C54 C53 -3.0(12)
N12 C49 C54 C6 -0.1(12)
C50 C49 C54 C6 174.9(8)
C60 C55 C56 C57 -1.4(12)
C8 C55 C56 C57 178.3(8)
C55 C56 C57 C58 0.1(10)
C55 C56 C57 C7 -176.0(7)
C56 C57 C58 C59 -0.2(11)
C7 C57 C58 C59 176.1(7)
C56 C57 C58 N6 -176.4(6)
C7 C57 C58 N6 -0.2(10)
C57 C58 C59 C60 1.3(11)
N6 C58 C59 C60 177.7(7)
C57 C58 C59 C9 178.4(8)
N6 C58 C59 C9 -5.1(12)
C56 C55 C60 C59 2.6(13)
C8 C55 C60 C59 -177.2(8)
C58 C59 C60 C55 -2.4(12)
C9 C59 C60 C55 -179.6(9)
C46 Cu3 C61 N5 -90.7(9)
Cu1 Cu3 C61 N5 116.7(5)
Cu2 Cu3 C61 N5 71.3(5)
C46 Cu3 C61 N6 64.4(11)
Cu1 Cu3 C61 N6 -88.2(6)
Cu2 Cu3 C61 N6 -133.6(6)
N6 C62 C63 N5 3.3(10)
N4 C64 C65 C66 -1.8(11)
N5 C64 C65 C66 -179.6(7)
C64 C65 C66 C67 6.4(12)
C65 C66 C67 C75 -6.1(11)
C65 C66 C67 C68 179.7(8)
C75 C67 C68 C69 2.7(12)
C66 C67 C68 C69 176.8(8)
C67 C68 C69 C70 0.6(13)
C68 C69 C70 C74 -4.2(12)
C68 C69 C70 C71 176.3(8)
C69 C70 C71 C72 179.6(8)
C74 C70 C71 C72 0.1(10)
C70 C71 C72 C73 -0.4(11)
C71 C72 C73 N3 1.1(10)
C71 C72 C73 N2 175.4(6)
C69 C70 C74 N3 179.9(6)
C71 C70 C74 N3 -0.5(9)
C69 C70 C74 C75 4.2(9)
C71 C70 C74 C75 -176.3(6)
C66 C67 C75 N4 0.9(10)
C68 C67 C75 N4 175.5(6)
C66 C67 C75 C74 -177.2(6)
C68 C67 C75 C74 -2.6(10)
N3 C74 C75 N4 5.2(8)
C70 C74 C75 N4 -178.9(5)
N3 C74 C75 C67 -176.6(6)
C70 C74 C75 C67 -0.7(8)
N10 Cu1 C76 N1 -46.1(5)
N9 Cu1 C76 N1 63.9(5)
Cu2 Cu1 C76 N1 156.7(4)
Cu3 Cu1 C76 N1 -148.0(3)
N10 Cu1 C76 N2 145.7(6)
N9 Cu1 C76 N2 -104.2(6)
Cu2 Cu1 C76 N2 -11.4(7)
Cu3 Cu1 C76 N2 43.8(7)
N2 C77 C78 N1 -0.1(8)
C84 C79 C80 C81 0.0(9)
N1 C79 C80 C81 -179.1(6)
C84 C79 C80 C12 -178.1(7)
N1 C79 C80 C12 2.9(10)
C79 C80 C81 C82 -0.3(10)
C12 C80 C81 C82 177.8(8)
C80 C81 C82 C83 -0.7(12)
C80 C81 C82 C10 178.9(7)
C81 C82 C83 C84 2.0(12)
C10 C82 C83 C84 -177.6(8)
C82 C83 C84 C79 -2.2(11)
C82 C83 C84 C11 -176.9(8)
C80 C79 C84 C83 1.1(9)
N1 C79 C84 C83 -179.9(6)
C80 C79 C84 C11 176.0(6)
N1 C79 C84 C11 -5.0(9)
C90 C85 C86 C87 -0.2(12)
C13 C85 C86 C87 -176.4(9)
C85 C86 C87 C88 0.1(14)
C85 C86 C87 C14 173.8(10)
C86 C87 C88 C89 -1.3(15)
C14 C87 C88 C89 -176.4(9)
C87 C88 C89 C90 2.4(13)
C87 C88 C89 C15 178.5(9)
C86 C85 C90 C89 1.5(11)
C13 C85 C90 C89 177.6(7)
C86 C85 C90 N18 -177.4(7)
C13 C85 C90 N18 -1.4(10)
C88 C89 C90 C85 -2.6(11)
C15 C89 C90 C85 -178.8(7)
C88 C89 C90 N18 176.4(7)
C15 C89 C90 N18 0.2(10)
N22 Cu5 C91 N17 -115.3(8)
N21 Cu5 C91 N17 133.6(7)
Cu4 Cu5 C91 N17 38.0(8)
Cu6 Cu5 C91 N17 -12.4(9)
N22 Cu5 C91 N18 56.8(6)
N21 Cu5 C91 N18 -54.3(5)
Cu4 Cu5 C91 N18 -149.9(4)
Cu6 Cu5 C91 N18 159.7(3)
N18 C92 C93 N17 1.9(9)
N16 C94 C95 C96 0.8(12)
N17 C94 C95 C96 179.9(7)
C94 C95 C96 C97 -1.1(13)
C95 C96 C97 C105 0.7(12)
C95 C96 C97 C98 -179.2(7)
C98 C99 C100 C104 -4.0(9)
C98 C99 C100 C101 174.3(6)
C104 C100 C101 C102 -1.1(10)
C99 C100 C101 C102 -179.5(7)
C100 C101 C102 C103 -0.6(11)
C101 C102 C103 N15 -1.5(10)
C101 C102 C103 N14 -176.5(7)
C99 C100 C104 N15 -176.6(5)
C101 C100 C104 N15 4.9(8)
C99 C100 C104 C105 2.2(8)
C101 C100 C104 C105 -176.3(6)
C96 C97 C105 C104 177.3(7)
C98 C97 C105 C104 -2.8(8)
C96 C97 C105 N16 -0.1(9)
C98 C97 C105 N16 179.9(5)
C100 C104 C105 C97 1.2(8)
N15 C104 C105 C97 -180.0(5)
C100 C104 C105 N16 178.6(5)
N15 C104 C105 N16 -2.5(7)
C136 Cu6 C106 N13 -75.8(13)
Cu4 Cu6 C106 N13 128.5(6)
Cu5 Cu6 C106 N13 83.0(6)
C136 Cu6 C106 N14 85.5(12)
Cu4 Cu6 C106 N14 -70.2(5)
Cu5 Cu6 C106 N14 -115.7(5)
N14 C107 C108 N13 2.2(10)
N13 C109 C110 C111 176.6(7)
C114 C109 C110 C111 1.2(11)
N13 C109 C110 C16 -4.7(11)
C114 C109 C110 C16 179.9(7)
C109 C110 C111 C112 -0.6(13)
C16 C110 C111 C112 -179.2(9)
C110 C111 C112 C113 0.8(14)
C110 C111 C112 C17 -174.8(9)
C111 C112 C113 C114 -1.6(13)
C17 C112 C113 C114 173.9(8)
C110 C109 C114 C113 -2.0(10)
N13 C109 C114 C113 -177.6(6)
C110 C109 C114 C18 -179.7(7)
N13 C109 C114 C18 4.6(10)
C112 C113 C114 C109 2.2(11)
C112 C113 C114 C18 -180.0(8)
C120 C115 C116 C117 5.3(11)
C120 C115 C116 C21 -179.7(7)
C115 C116 C117 C118 -5.2(11)
C21 C116 C117 C118 179.6(7)
C116 C117 C118 C119 1.7(11)
C116 C117 C118 C20 179.7(8)
C117 C118 C119 C120 1.8(10)
C20 C118 C119 C120 -176.3(7)
C117 C118 C119 N19 179.9(6)
C20 C118 C119 N19 1.9(10)
N19 C119 C120 C115 -179.8(6)
C118 C119 C120 C115 -1.6(10)
N19 C119 C120 C19 -2.7(10)
C118 C119 C120 C19 175.5(7)
C116 C115 C120 C119 -2.1(11)
C116 C115 C120 C19 -179.3(7)
N15 Cu4 C121 N19 49.6(6)
N16 Cu4 C121 N19 -65.0(5)
Cu5 Cu4 C121 N19 -156.3(5)
Cu6 Cu4 C121 N19 148.4(4)
N15 Cu4 C121 N20 -131.2(7)
N16 Cu4 C121 N20 114.1(8)
Cu5 Cu4 C121 N20 22.9(8)
Cu6 Cu4 C121 N20 -32.5(9)
N19 C122 C123 N20 6.2(10)
N21 C124 C125 C126 -2.8(10)
N20 C124 C125 C126 179.1(7)
C124 C125 C126 C127 7.3(12)
C125 C126 C127 C135 -6.0(12)
C125 C126 C127 C128 176.0(8)
C135 C127 C128 C129 4.5(11)
C126 C127 C128 C129 -177.6(8)
C127 C128 C129 C130 -3.7(13)
C128 C129 C130 C134 -0.8(13)
C128 C129 C130 C131 -179.5(8)
C134 C130 C131 C132 1.8(12)
C129 C130 C131 C132 -179.4(9)
C130 C131 C132 C133 -2.4(12)
C131 C132 C133 N22 0.4(11)
C131 C132 C133 N23 -179.1(7)
C129 C130 C134 N22 -178.1(7)
C131 C130 C134 N22 0.8(11)
C129 C130 C134 C135 4.3(11)
C131 C130 C134 C135 -176.8(7)
C126 C127 C135 N21 0.1(11)
C128 C127 C135 N21 178.1(7)
C126 C127 C135 C134 -179.0(7)
C128 C127 C135 C134 -1.0(10)
N22 C134 C135 N21 -0.4(9)
C130 C134 C135 N21 177.5(6)
N22 C134 C135 C127 178.8(6)
C130 C134 C135 C127 -3.4(9)
C106 Cu6 C136 N23 93.7(12)
Cu4 Cu6 C136 N23 -112.5(5)
Cu5 Cu6 C136 N23 -66.8(5)
C106 Cu6 C136 N24 -68.3(14)
Cu4 Cu6 C136 N24 85.5(6)
Cu5 Cu6 C136 N24 131.3(6)
N23 C137 C138 N24 -0.5(9)
C144 C139 C140 C141 -0.1(10)
N24 C139 C140 C141 -175.2(6)
C144 C139 C140 C22 175.0(7)
N24 C139 C140 C22 -0.1(9)
C139 C140 C141 C142 -3.3(11)
C22 C140 C141 C142 -178.6(7)
C140 C141 C142 C143 5.0(11)
C140 C141 C142 C24 179.7(8)
C141 C142 C143 C144 -3.4(11)
C24 C142 C143 C144 -178.1(8)
C142 C143 C144 C139 0.1(12)
C142 C143 C144 C23 175.0(7)
C140 C139 C144 C143 1.8(10)
N24 C139 C144 C143 176.7(6)
C140 C139 C144 C23 -173.2(6)
N24 C139 C144 C23 1.8(10)
N2 C76 N1 C78 5.4(7)
Cu1 C76 N1 C78 -167.1(5)
N2 C76 N1 C79 -175.2(5)
Cu1 C76 N1 C79 12.3(7)
C77 C78 N1 C76 -3.5(8)
C77 C78 N1 C79 177.1(6)
C80 C79 N1 C76 84.2(8)
C84 C79 N1 C76 -94.9(7)
C80 C79 N1 C78 -96.4(7)
C84 C79 N1 C78 84.5(8)
C78 C77 N2 C76 3.6(8)
C78 C77 N2 C73 -174.2(6)
N1 C76 N2 C77 -5.4(7)
Cu1 C76 N2 C77 163.7(6)
N1 C76 N2 C73 172.4(5)
Cu1 C76 N2 C73 -18.5(10)
N3 C73 N2 C77 -167.8(6)
C72 C73 N2 C77 18.0(8)
N3 C73 N2 C76 14.7(9)
C72 C73 N2 C76 -159.5(6)
N2 C73 N3 C74 -175.5(5)
C72 C73 N3 C74 -1.6(9)
N2 C73 N3 Cu2 27.5(8)
C72 C73 N3 Cu2 -158.5(5)
C70 C74 N3 C73 1.3(9)
C75 C74 N3 C73 176.9(5)
C70 C74 N3 Cu2 163.1(5)
C75 C74 N3 Cu2 -21.3(6)
C31 Cu2 N3 C73 42.4(6)
N4 Cu2 N3 C73 -178.5(5)
Cu1 Cu2 N3 C73 -48.4(5)
Cu3 Cu2 N3 C73 -109.0(5)
C31 Cu2 N3 C74 -117.3(4)
N4 Cu2 N3 C74 21.9(4)
Cu1 Cu2 N3 C74 152.0(3)
Cu3 Cu2 N3 C74 91.4(3)
C67 C75 N4 C64 3.5(9)
C74 C75 N4 C64 -178.4(5)
C67 C75 N4 Cu2 -162.6(5)
C74 C75 N4 Cu2 15.5(6)
C65 C64 N4 C75 -3.2(9)
N5 C64 N4 C75 174.7(5)
C65 C64 N4 Cu2 159.8(6)
N5 C64 N4 Cu2 -22.3(8)
C31 Cu2 N4 C75 99.6(5)
N3 Cu2 N4 C75 -20.5(4)
Cu1 Cu2 N4 C75 -105.3(4)
Cu3 Cu2 N4 C75 -127.3(4)
C31 Cu2 N4 C64 -64.1(7)
N3 Cu2 N4 C64 175.8(6)
Cu1 Cu2 N4 C64 91.0(5)
Cu3 Cu2 N4 C64 69.0(5)
N6 C61 N5 C63 4.2(7)
Cu3 C61 N5 C63 164.3(5)
N6 C61 N5 C64 179.4(6)
Cu3 C61 N5 C64 -20.5(9)
C62 C63 N5 C61 -4.9(9)
C62 C63 N5 C64 179.9(7)
N4 C64 N5 C61 -24.4(9)
C65 C64 N5 C61 153.6(7)
N4 C64 N5 C63 150.2(6)
C65 C64 N5 C63 -31.8(10)
C63 C62 N6 C61 -0.9(10)
C63 C62 N6 C58 -179.4(7)
N5 C61 N6 C62 -2.1(8)
Cu3 C61 N6 C62 -160.6(6)
N5 C61 N6 C58 176.3(6)
Cu3 C61 N6 C58 17.8(10)
C57 C58 N6 C62 105.9(9)
C59 C58 N6 C62 -70.7(10)
C57 C58 N6 C61 -72.3(9)
C59 C58 N6 C61 111.1(8)
N8 C31 N7 C30 -176.9(6)
Cu2 C31 N7 C30 7.5(8)
N8 C31 N7 C32 2.3(7)
Cu2 C31 N7 C32 -173.2(4)
C25 C30 N7 C31 -108.5(8)
C29 C30 N7 C31 70.7(9)
C25 C30 N7 C32 72.3(9)
C29 C30 N7 C32 -108.4(8)
C33 C32 N7 C31 1.5(8)
C33 C32 N7 C30 -179.2(7)
N7 C31 N8 C33 -5.1(7)
Cu2 C31 N8 C33 168.7(6)
N7 C31 N8 C34 172.7(6)
Cu2 C31 N8 C34 -13.5(11)
C32 C33 N8 C31 6.4(9)
C32 C33 N8 C34 -171.4(7)
N9 C34 N8 C31 29.1(9)
C35 C34 N8 C31 -155.0(7)
N9 C34 N8 C33 -153.5(6)
C35 C34 N8 C33 22.5(10)
C35 C34 N9 C45 2.8(9)
N8 C34 N9 C45 178.3(5)
C35 C34 N9 Cu1 -163.8(6)
N8 C34 N9 Cu1 11.8(9)
C37 C45 N9 C34 -9.9(9)
C44 C45 N9 C34 178.1(5)
C37 C45 N9 Cu1 160.1(5)
C44 C45 N9 Cu1 -11.9(6)
C76 Cu1 N9 C34 48.2(7)
N10 Cu1 N9 C34 -175.7(7)
Cu2 Cu1 N9 C34 -44.5(6)
Cu3 Cu1 N9 C34 -106.3(6)
C76 Cu1 N9 C45 -118.4(4)
N10 Cu1 N9 C45 17.7(4)
Cu2 Cu1 N9 C45 148.9(4)
Cu3 Cu1 N9 C45 87.1(4)
C42 C43 N10 C44 -2.9(10)
N11 C43 N10 C44 176.2(6)
C42 C43 N10 Cu1 158.6(6)
N11 C43 N10 Cu1 -22.3(8)
C40 C44 N10 C43 3.8(10)
C45 C44 N10 C43 -173.8(6)
C40 C44 N10 Cu1 -161.0(6)
C45 C44 N10 Cu1 21.3(7)
C76 Cu1 N10 C43 -55.7(7)
N9 Cu1 N10 C43 176.6(6)
Cu2 Cu1 N10 C43 93.5(6)
Cu3 Cu1 N10 C43 69.7(5)
C76 Cu1 N10 C44 106.6(5)
N9 Cu1 N10 C44 -21.1(4)
Cu2 Cu1 N10 C44 -104.2(4)
Cu3 Cu1 N10 C44 -128.0(5)
N12 C46 N11 C47 1.7(7)
Cu3 C46 N11 C47 167.0(5)
N12 C46 N11 C43 -179.4(6)
Cu3 C46 N11 C43 -14.1(8)
C48 C47 N11 C46 -3.3(10)
C48 C47 N11 C43 177.9(8)
N10 C43 N11 C46 -27.6(9)
C42 C43 N11 C46 151.5(6)
N10 C43 N11 C47 151.1(7)
C42 C43 N11 C47 -29.8(11)
C54 C49 N12 C46 -78.6(9)
C50 C49 N12 C46 106.1(8)
C54 C49 N12 C48 95.4(10)
C50 C49 N12 C48 -79.9(10)
N11 C46 N12 C49 175.5(6)
Cu3 C46 N12 C49 10.7(9)
N11 C46 N12 C48 0.3(7)
Cu3 C46 N12 C48 -164.4(6)
C47 C48 N12 C49 -177.3(8)
C47 C48 N12 C46 -2.4(10)
N14 C106 N13 C109 175.6(6)
Cu6 C106 N13 C109 -20.9(11)
N14 C106 N13 C108 -1.8(7)
Cu6 C106 N13 C108 161.7(6)
C110 C109 N13 C106 73.5(10)
C114 C109 N13 C106 -110.9(8)
C110 C109 N13 C108 -109.5(8)
C114 C109 N13 C108 66.1(9)
C107 C108 N13 C106 -0.3(9)
C107 C108 N13 C109 -177.7(7)
N15 C103 N14 C107 -150.3(7)
C102 C103 N14 C107 24.9(11)
N15 C103 N14 C106 29.6(9)
C102 C103 N14 C106 -155.2(6)
C108 C107 N14 C103 176.5(7)
C108 C107 N14 C106 -3.4(9)
N13 C106 N14 C103 -176.8(6)
Cu6 C106 N14 C103 17.2(9)
N13 C106 N14 C107 3.1(7)
Cu6 C106 N14 C107 -162.8(5)
N14 C103 N15 C104 -179.8(5)
C102 C103 N15 C104 5.1(9)
N14 C103 N15 Cu4 15.3(9)
C102 C103 N15 Cu4 -159.9(5)
C100 C104 N15 C103 -7.1(8)
C105 C104 N15 C103 174.1(5)
C100 C104 N15 Cu4 160.4(4)
C105 C104 N15 Cu4 -18.4(6)
C121 Cu4 N15 C103 55.4(7)
N16 Cu4 N15 C103 -171.2(6)
Cu5 Cu4 N15 C103 -87.6(5)
Cu6 Cu4 N15 C103 -66.0(5)
C121 Cu4 N15 C104 -110.6(4)
N16 Cu4 N15 C104 22.9(3)
Cu5 Cu4 N15 C104 106.4(4)
Cu6 Cu4 N15 C104 128.0(3)
C95 C94 N16 C105 -0.2(10)
N17 C94 N16 C105 -179.2(5)
C95 C94 N16 Cu4 154.7(6)
N17 C94 N16 Cu4 -24.3(9)
C97 C105 N16 C94 -0.2(8)
C104 C105 N16 C94 -177.6(5)
C97 C105 N16 Cu4 -161.9(4)
C104 C105 N16 Cu4 20.7(6)
C121 Cu4 N16 C94 -42.9(7)
N15 Cu4 N16 C94 -179.5(6)
Cu5 Cu4 N16 C94 46.7(6)
Cu6 Cu4 N16 C94 109.4(6)
C121 Cu4 N16 C105 113.9(4)
N15 Cu4 N16 C105 -22.7(3)
Cu5 Cu4 N16 C105 -156.5(3)
Cu6 Cu4 N16 C105 -93.8(3)
N18 C91 N17 C93 1.7(7)
Cu5 C91 N17 C93 174.4(7)
N18 C91 N17 C94 174.0(5)
Cu5 C91 N17 C94 -13.3(11)
C92 C93 N17 C91 -2.4(9)
C92 C93 N17 C94 -175.0(6)
N16 C94 N17 C91 -5.0(9)
C95 C94 N17 C91 175.9(6)
N16 C94 N17 C93 166.6(6)
C95 C94 N17 C93 -12.5(9)
N17 C91 N18 C92 -0.5(7)
Cu5 C91 N18 C92 -175.5(5)
N17 C91 N18 C90 -177.5(5)
Cu5 C91 N18 C90 7.4(8)
C93 C92 N18 C91 -1.0(9)
C93 C92 N18 C90 176.1(6)
C85 C90 N18 C91 -86.5(8)
C89 C90 N18 C91 94.5(8)
C85 C90 N18 C92 96.8(8)
C89 C90 N18 C92 -82.2(8)
N20 C121 N19 C119 175.3(6)
Cu4 C121 N19 C119 -5.3(8)
N20 C121 N19 C122 0.0(8)
Cu4 C121 N19 C122 179.4(5)
C120 C119 N19 C121 -89.9(8)
C118 C119 N19 C121 91.8(8)
C120 C119 N19 C122 84.8(9)
C118 C119 N19 C122 -93.5(9)
C123 C122 N19 C121 -3.7(9)
C123 C122 N19 C119 -179.1(7)
C122 C123 N20 C121 -6.7(10)
C122 C123 N20 C124 176.1(7)
N19 C121 N20 C123 3.9(7)
Cu4 C121 N20 C123 -175.3(7)
N19 C121 N20 C124 -179.0(6)
Cu4 C121 N20 C124 1.9(12)
N21 C124 N20 C123 168.0(7)
C125 C124 N20 C123 -13.9(10)
N21 C124 N20 C121 -8.7(9)
C125 C124 N20 C121 169.4(6)
N20 C124 N21 C135 175.1(5)
C125 C124 N21 C135 -2.9(9)
N20 C124 N21 Cu5 -23.9(8)
C125 C124 N21 Cu5 158.1(5)
C127 C135 N21 C124 4.4(10)
C134 C135 N21 C124 -176.5(5)
C127 C135 N21 Cu5 -160.8(6)
C134 C135 N21 Cu5 18.3(7)
C91 Cu5 N21 C124 -47.7(6)
N22 Cu5 N21 C124 176.1(6)
Cu4 Cu5 N21 C124 44.3(5)
Cu6 Cu5 N21 C124 105.7(5)
C91 Cu5 N21 C135 114.5(5)
N22 Cu5 N21 C135 -21.7(4)
Cu4 Cu5 N21 C135 -153.5(4)
Cu6 Cu5 N21 C135 -92.1(4)
N23 C133 N22 C134 -178.5(6)
C132 C133 N22 C134 2.1(9)
N23 C133 N22 Cu5 18.4(9)
C132 C133 N22 Cu5 -161.1(5)
C130 C134 N22 C133 -2.7(10)
C135 C134 N22 C133 175.0(6)
C130 C134 N22 Cu5 164.0(6)
C135 C134 N22 Cu5 -18.2(7)
C91 Cu5 N22 C133 57.7(7)
N21 Cu5 N22 C133 -174.4(6)
Cu4 Cu5 N22 C133 -85.1(6)
Cu6 Cu5 N22 C133 -69.3(6)
C91 Cu5 N22 C134 -106.4(5)
N21 Cu5 N22 C134 21.5(4)
Cu4 Cu5 N22 C134 110.8(4)
Cu6 Cu5 N22 C134 126.6(4)
N24 C136 N23 C133 178.4(6)
Cu6 C136 N23 C133 13.2(9)
N24 C136 N23 C137 -1.7(7)
Cu6 C136 N23 C137 -166.9(5)
N22 C133 N23 C136 31.3(10)
C132 C133 N23 C136 -149.2(7)
N22 C133 N23 C137 -148.7(7)
C132 C133 N23 C137 30.8(11)
C138 C137 N23 C136 1.4(9)
C138 C137 N23 C133 -178.6(7)
N23 C136 N24 C139 -175.5(6)
Cu6 C136 N24 C139 -11.5(10)
N23 C136 N24 C138 1.4(7)
Cu6 C136 N24 C138 165.4(5)
C144 C139 N24 C136 67.1(9)
C140 C139 N24 C136 -117.9(7)
C144 C139 N24 C138 -109.1(9)
C140 C139 N24 C138 65.9(10)
C137 C138 N24 C136 -0.5(9)
C137 C138 N24 C139 176.3(7)
C100 C99 C98 C97 2.4(8)
C105 C97 C98 C99 1.0(8)
C96 C97 C98 C99 -179.0(7)

loop_
_platon_squeeze_void_nr
_platon_squeeze_void_average_x
_platon_squeeze_void_average_y
_platon_squeeze_void_average_z
_platon_squeeze_void_volume
_platon_squeeze_void_count_electrons
_platon_squeeze_void_content
1 0.983 0.287 0.087 108 13 ' '
2 0.983 -0.287 0.587 108 13 ' '
3 0.478 0.294 0.884 94 15 ' '
4 0.333 0.100 0.083 7 0 ' '
5 0.153 0.342 0.621 8 1 ' '
6 0.462 0.410 0.172 18 1 ' '
7 0.959 0.459 0.779 13 1 ' '
8 0.478 0.706 0.384 94 15 ' '
9 0.959 0.540 0.279 13 1 ' '
10 0.462 0.590 0.672 18 1 ' '
11 0.153 0.658 0.121 8 1 ' '
12 0.333 0.900 0.583 7 0 ' '
